data_7132556
loop_
_publ_author_name
'Liu, Rui'
'Mondal, Kartik Chandra'
'Wang, Chenfeng'
'Suthar, Sonam'
'Fang, Zijie'
'Zuo, Darui'
'Li, Yan'

_publ_section_title
;
 Synthesis of SiN/SiS-heterocycles <i>via</i> the reactions of a
 bis-silylene with isocyanate/isothiocyanate molecules.
;
_journal_issue 9
_journal_name_full 'Chemical communications (Cambridge, England)'
_journal_page_first 1148
_journal_page_last 1151
_journal_paper_doi 10.1039/d3cc04950g
_journal_volume 60
_journal_year 2024
_chemical_formula_moiety 'C48 H71 B10 N6 O3 Si2, 2(C7 H8)'
_chemical_formula_sum 'C62 H87 B10 N6 O3 Si2'
_chemical_formula_weight 1128.65
_space_group_crystal_system monoclinic
_space_group_IT_number 14
_space_group_name_Hall '-P 2yn'
_space_group_name_H-M_alt 'P 1 21/n 1'
_atom_sites_solution_hydrogens geom
_atom_sites_solution_primary dual
_audit_creation_date 2022-04-27
_audit_creation_method
;
Olex2 1.2
(compiled 2018.05.29 svn.r3508 for OlexSys, GUI svn.r5506)
;
_audit_update_record
;
2023-09-20 deposited with the CCDC.	2023-12-27 downloaded from the CCDC.
;
_cell_angle_alpha 90
_cell_angle_beta 90.955(2)
_cell_angle_gamma 90
_cell_formula_units_Z 4
_cell_length_a 12.2822(7)
_cell_length_b 20.2269(11)
_cell_length_c 25.5456(13)
_cell_measurement_reflns_used 9860
_cell_measurement_temperature 170(2)
_cell_measurement_theta_max 26.97
_cell_measurement_theta_min 2.49
_cell_volume 6345.4(6)
_computing_cell_refinement 'SAINT V8.40B (Bruker Nano, Inc., 2019)'
_computing_data_collection 'Bruker Instrument Service vV6.2.14'
_computing_data_reduction 'SAINT V8.40B (Bruker Nano, Inc., 2019)'
_computing_molecular_graphics 'Olex2 (Dolomanov et al., 2009)'
_computing_publication_material 'Olex2 (Dolomanov et al., 2009)'
_computing_structure_refinement 'ShelXL (Sheldrick, 2015)'
_computing_structure_solution 'ShelXT (Sheldrick, 2015)'
_diffrn_ambient_temperature 170.0
_diffrn_measured_fraction_theta_full 0.999
_diffrn_measured_fraction_theta_max 0.999
_diffrn_measurement_device_type 'zju Bruker D8 Venture'
_diffrn_measurement_method '\f and \w scans'
_diffrn_radiation_type MoK\a
_diffrn_radiation_wavelength 0.71073
_diffrn_reflns_av_R_equivalents 0.0827
_diffrn_reflns_av_unetI/netI 0.0519
_diffrn_reflns_Laue_measured_fraction_full 0.999
_diffrn_reflns_Laue_measured_fraction_max 0.999
_diffrn_reflns_limit_h_max 14
_diffrn_reflns_limit_h_min -14
_diffrn_reflns_limit_k_max 24
_diffrn_reflns_limit_k_min -24
_diffrn_reflns_limit_l_max 30
_diffrn_reflns_limit_l_min -27
_diffrn_reflns_number 73787
_diffrn_reflns_point_group_measured_fraction_full 0.999
_diffrn_reflns_point_group_measured_fraction_max 0.999
_diffrn_reflns_theta_full 25.242
_diffrn_reflns_theta_max 25.350
_diffrn_reflns_theta_min 1.940
_diffrn_standards_number 0
_exptl_absorpt_coefficient_mu 0.105
_exptl_absorpt_correction_T_max 0.7455
_exptl_absorpt_correction_T_min 0.6813
_exptl_absorpt_correction_type multi-scan
_exptl_absorpt_process_details
;
SADABS-2016/2 (Bruker,2016/2) was used for absorption correction.
wR2(int) was 0.0788 before and 0.0579 after correction.
The Ratio of minimum to maximum transmission is 0.9139.
The \l/2 correction factor is Not present.
;
_exptl_crystal_colour orange
_exptl_crystal_colour_primary orange
_exptl_crystal_density_diffrn 1.181
_exptl_crystal_description block
_exptl_crystal_F_000 2412
_exptl_crystal_size_max 0.16
_exptl_crystal_size_mid 0.13
_exptl_crystal_size_min 0.06
_refine_diff_density_max 0.260
_refine_diff_density_min -0.501
_refine_diff_density_rms 0.045
_refine_ls_extinction_method none
_refine_ls_goodness_of_fit_ref 1.040
_refine_ls_hydrogen_treatment constr
_refine_ls_matrix_type full
_refine_ls_number_parameters 944
_refine_ls_number_reflns 11616
_refine_ls_number_restraints 703
_refine_ls_restrained_S_all 1.086
_refine_ls_R_factor_all 0.0790
_refine_ls_R_factor_gt 0.0519
_refine_ls_shift/su_max 0.004
_refine_ls_shift/su_mean 0.000
_refine_ls_structure_factor_coef Fsqd
_refine_ls_weighting_details 'w=1/[\s^2^(Fo^2^)+(0.0500P)^2^+4.3364P] where P=(Fo^2^+2Fc^2^)/3'
_refine_ls_weighting_scheme calc
_refine_ls_wR_factor_gt 0.1192
_refine_ls_wR_factor_ref 0.1358
_reflns_Friedel_coverage 0.000
_reflns_number_gt 8485
_reflns_number_total 11616
_reflns_threshold_expression 'I > 2\s(I)'
_cod_data_source_file d3cc04950g2.cif
_cod_data_source_block mo_220426_ly_lr0425_1_0m
_cod_depositor_comments 'Adding full bibliography for 7132552--7132556.cif.'
_cod_database_code 7132556
_shelx_shelxl_version_number 2018/3
_shelx_space_group_comment
;
The symmetry employed for this shelxl refinement is uniquely defined
by the following loop, which should always be used as a source of
symmetry information in preference to the above space-group names.
They are only intended as comments.
;
_shelx_estimated_absorpt_t_max 0.994
_shelx_estimated_absorpt_t_min 0.983
_olex2_refinement_description
;
1. Fixed Uiso
 At 1.2 times of:
  All B(H) groups, All C(H) groups, All N(H,H) groups
 At 1.5 times of:
  All C(H,H,H) groups
2. Restrained distances
 N6-C27 \\sim N6-C27A
 with sigma of 0.02
 O2-C32 \\sim O2A-C32A
 with sigma of 0.02
 O2-C33 \\sim O2A-C33A
 with sigma of 0.02
 C27-C32 \\sim C27A-C32A
 with sigma of 0.02
 C27-C28 \\sim C27A-C28A
 with sigma of 0.02
 C32-C31 \\sim C32A-C31A
 with sigma of 0.02
 C28-C29 \\sim C28A-C29A
 with sigma of 0.02
 C30-C29 \\sim C30A-C29A
 with sigma of 0.02
 C30-C31 \\sim C30A-C31A
 with sigma of 0.02
 N6-C32 \\sim N6-C32A
 with sigma of 0.04
 N6-C28 \\sim N6-C28A
 with sigma of 0.04
 O2-C27 \\sim O2A-C27A
 with sigma of 0.04
 O2-C31 \\sim O2A-C31A
 with sigma of 0.04
 C27-C29 \\sim C27A-C29A
 with sigma of 0.04
 C27-C31 \\sim C27A-C31A
 with sigma of 0.04
 C32-C28 \\sim C32A-C28A
 with sigma of 0.04
 C32-C30 \\sim C32A-C30A
 with sigma of 0.04
 C32-C33 \\sim C32A-C33A
 with sigma of 0.04
 C28-C30 \\sim C28A-C30A
 with sigma of 0.04
 C29-C31 \\sim C29A-C31A
 with sigma of 0.04
 C56-C57 \\sim C56A-C57A
 with sigma of 0.02
 C56-C61 \\sim C56A-C61A
 with sigma of 0.02
 C57-C58 \\sim C57A-C58A
 with sigma of 0.02
 C58-C59 \\sim C58A-C59A
 with sigma of 0.02
 C59-C60 \\sim C59A-C60A
 with sigma of 0.02
 C60-C61 \\sim C60A-C61A
 with sigma of 0.02
 C61-C62 \\sim C61A-C62A
 with sigma of 0.02
 C56-C58 \\sim C56A-C58A
 with sigma of 0.04
 C56-C60 \\sim C56A-C60A
 with sigma of 0.04
 C56-C62 \\sim C56A-C62A
 with sigma of 0.04
 C57-C59 \\sim C57A-C59A
 with sigma of 0.04
 C57-C61 \\sim C57A-C61A
 with sigma of 0.04
 C58-C60 \\sim C58A-C60A
 with sigma of 0.04
 C59-C61 \\sim C59A-C61A
 with sigma of 0.04
 C60-C62 \\sim C60A-C62A
 with sigma of 0.04
3. Uiso/Uaniso restraints and constraints
C61A \\sim C57A \\sim C58A \\sim C59A \\sim C56A \\sim C60A \\sim C62A \\sim
C61 \\sim C56 \\sim C57 \\sim C58 \\sim C60 \\sim C62 \\sim C59: within 2A with
sigma of 0.02 and sigma for terminal atoms of 0.04
C50A \\sim C49A \\sim C54A \\sim C53A \\sim C55A \\sim C51A \\sim H50A \\sim
C52A \\sim H51A \\sim H52A \\sim C54 \\sim C49 \\sim C53 \\sim C55 \\sim H49
\\sim C50 \\sim C52 \\sim H53 \\sim H55A \\sim H55B \\sim H55C \\sim H50 \\sim
C51 \\sim H52 \\sim H51: within 2A with sigma of 0.02 and sigma for terminal
atoms of 0.04
C34 \\sim C39 \\sim C40 \\sim C44 \\sim C43 \\sim C41 \\sim C42: within 2A with
sigma of 0.01 and sigma for terminal atoms of 0.02
4. Others
 Sof(C49A)=Sof(H49A)=Sof(C54A)=Sof(H54A)=Sof(C53A)=Sof(C52A)=Sof(H52A)=
 Sof(C51A)=Sof(H51A)=Sof(C50A)=Sof(H50A)=Sof(C55A)=Sof(H55D)=Sof(H55E)=
 Sof(H55F)=1-FVAR(1)
 Sof(C54)=Sof(C49)=Sof(H49)=Sof(C50)=Sof(H50)=Sof(C51)=Sof(H51)=Sof(C52)=
 Sof(H52)=Sof(C53)=Sof(H53)=Sof(C55)=Sof(H55A)=Sof(H55B)=Sof(H55C)=FVAR(1)
 Sof(H6B)=Sof(O2A)=Sof(C27A)=Sof(C28A)=Sof(H28A)=Sof(C29A)=Sof(H29A)=Sof(C30A)=
 Sof(H30A)=Sof(C31A)=Sof(H31A)=Sof(C32A)=Sof(C33A)=Sof(H33D)=Sof(H33E)=
 Sof(H33F)=1-FVAR(2)
 Sof(H6A)=Sof(O2)=Sof(C27)=Sof(C28)=Sof(H28)=Sof(C29)=Sof(H29)=Sof(C30)=
 Sof(H30)=Sof(C31)=Sof(H31)=Sof(C32)=Sof(C33)=Sof(H33A)=Sof(H33B)=Sof(H33C)=
 FVAR(2)
 Sof(C56A)=Sof(H56A)=Sof(C57A)=Sof(H57A)=Sof(C58A)=Sof(H58A)=Sof(C59A)=
 Sof(H59A)=Sof(C60A)=Sof(H60A)=Sof(C61A)=Sof(C62A)=Sof(H62D)=Sof(H62E)=
 Sof(H62F)=1-FVAR(3)
 Sof(C56)=Sof(H56)=Sof(C57)=Sof(H57)=Sof(C58)=Sof(H58)=Sof(C59)=Sof(H59)=
 Sof(C60)=Sof(H60)=Sof(C61)=Sof(C62)=Sof(H62A)=Sof(H62B)=Sof(H62C)=FVAR(3)
5.a Aromatic/amide H refined with riding coordinates:
 N6(H6B), N6(H6A), C9(H9), C10(H10), C11(H11), C12(H12), C13(H13), C20(H20),
 C21(H21), C22(H22), C23(H23), C40(H40), C41(H41), C42(H42), C43(H43), C44(H44),
  C28(H28), C29(H29), C30(H30), C31(H31), C28A(H28A), C29A(H29A), C30A(H30A),
 C31A(H31A), C49(H49), C50(H50), C51(H51), C52(H52), C53(H53), C56(H56),
 C57(H57), C58(H58), C59(H59), C60(H60), C49A(H49A), C54A(H54A), C52A(H52A),
 C51A(H51A), C50A(H50A), C56A(H56A), C57A(H57A), C58A(H58A), C59A(H59A),
 C60A(H60A)
5.b Fitted hexagon refined as free rotating group:
 C54(C49,C50,C51,C52,C53), C49A(C54A,C53A,C52A,C51A,C50A)
5.c Idealised Me refined as rotating group:
 C5(H5A,H5B,H5C), C6(H6C,H6D,H6E), C7(H7A,H7B,H7C), C15(H15A,H15B,H15C),
 C16(H16A,H16B,H16C), C17(H17A,H17B,H17C), C25(H25A,H25B,H25C), C36(H36A,H36B,
 H36C), C37(H37A,H37B,H37C), C38(H38A,H38B,H38C), C46(H46A,H46B,H46C), C47(H47A,
 H47B,H47C), C48(H48A,H48B,H48C), C33(H33A,H33B,H33C), C33A(H33D,H33E,H33F),
 C55(H55A,H55B,H55C), C62(H62A,H62B,H62C), C55A(H55D,H55E,H55F), C62A(H62D,H62E,
 H62F)
5.d Boron cage BH refined with riding coordinates:
 B1(H1), B2(H2), B3(H3), B4(H4), B5(H5), B6(H6), B7(H7), B8(H8), B9(H9A),
 B10(H10A)
;
_olex2_submission_special_instructions 'No special instructions were received'

loop_
_space_group_symop_operation_xyz
'x, y, z'
'-x+1/2, y+1/2, -z+1/2'
'-x, -y, -z'
'x-1/2, -y-1/2, z-1/2'

loop_
_atom_site_label
_atom_site_type_symbol
_atom_site_fract_x
_atom_site_fract_y
_atom_site_fract_z
_atom_site_U_iso_or_equiv
_atom_site_adp_type
_atom_site_occupancy
_atom_site_site_symmetry_order
_atom_site_calc_flag
_atom_site_refinement_flags_posn
_atom_site_refinement_flags_adp
_atom_site_refinement_flags_occupancy
_atom_site_disorder_assembly
_atom_site_disorder_group
Si1 Si 0.33444(4) 0.20873(3) 0.36095(2) 0.02371(14) Uani 1 1 d . . . . .
Si2 Si 0.45592(4) 0.27682(3) 0.27122(2) 0.02659(15) Uani 1 1 d . . . . .
O1 O 0.43070(11) 0.17743(8) 0.40810(6) 0.0325(4) Uani 1 1 d . . . . .
O3 O 0.55906(14) 0.07786(9) 0.27300(9) 0.0626(6) Uani 1 1 d . . . . .
N1 N 0.24368(13) 0.22385(9) 0.41894(7) 0.0263(4) Uani 1 1 d . . . . .
N2 N 0.23246(13) 0.14247(8) 0.36498(7) 0.0251(4) Uani 1 1 d . . . . .
N3 N 0.51861(14) 0.27838(10) 0.20691(7) 0.0337(4) Uani 1 1 d . . . . .
N4 N 0.55406(14) 0.34476(9) 0.27032(8) 0.0317(4) Uani 1 1 d . . . . .
N5 N 0.54097(13) 0.17977(9) 0.33956(7) 0.0295(4) Uani 1 1 d . . . . .
N6 N 0.60701(15) 0.13607(12) 0.41716(8) 0.0466(6) Uani 1 1 d D . . . .
H6B H 0.668658 0.128885 0.401042 0.056 Uiso 0.42(2) 1 calc R . P A 2
H6A H 0.663298 0.117100 0.402484 0.056 Uiso 0.58(2) 1 calc R . P A 1
C1 C 0.24192(16) 0.27359(10) 0.31706(8) 0.0248(4) Uani 1 1 d . . . . .
C2 C 0.31101(16) 0.30658(10) 0.26659(8) 0.0264(5) Uani 1 1 d . . . . .
C3 C 0.18854(16) 0.16858(10) 0.40827(8) 0.0266(5) Uani 1 1 d . . . . .
C4 C 0.25191(18) 0.26106(12) 0.46918(9) 0.0333(5) Uani 1 1 d . . . . .
C5 C 0.3055(2) 0.21821(13) 0.51180(10) 0.0422(6) Uani 1 1 d . . . . .
H5A H 0.254863 0.183384 0.522273 0.063 Uiso 1 1 calc GR . . . .
H5B H 0.324137 0.245769 0.542208 0.063 Uiso 1 1 calc GR . . . .
H5C H 0.371869 0.198057 0.498196 0.063 Uiso 1 1 calc GR . . . .
C6 C 0.1411(2) 0.28598(13) 0.48766(10) 0.0434(6) Uani 1 1 d . . . . .
H6C H 0.106789 0.312751 0.460001 0.065 Uiso 1 1 calc GR . . . .
H6D H 0.151444 0.312963 0.519212 0.065 Uiso 1 1 calc GR . . . .
H6E H 0.094355 0.248147 0.495570 0.065 Uiso 1 1 calc GR . . . .
C7 C 0.3254(2) 0.32033(13) 0.45785(10) 0.0456(6) Uani 1 1 d . . . . .
H7A H 0.394738 0.304662 0.444029 0.068 Uiso 1 1 calc GR . . . .
H7B H 0.338973 0.345120 0.490269 0.068 Uiso 1 1 calc GR . . . .
H7C H 0.289528 0.349159 0.431999 0.068 Uiso 1 1 calc GR . . . .
C8 C 0.09191(17) 0.14366(11) 0.43701(9) 0.0304(5) Uani 1 1 d . . . . .
C9 C 0.10202(19) 0.10421(12) 0.48132(10) 0.0371(6) Uani 1 1 d . . . . .
H9 H 0.172064 0.090654 0.493456 0.045 Uiso 1 1 calc R . . . .
C10 C 0.0097(2) 0.08459(13) 0.50789(11) 0.0443(6) Uani 1 1 d . . . . .
H10 H 0.017014 0.058190 0.538503 0.053 Uiso 1 1 calc R . . . .
C11 C -0.0923(2) 0.10316(14) 0.49013(11) 0.0480(7) Uani 1 1 d . . . . .
H11 H -0.155007 0.089811 0.508671 0.058 Uiso 1 1 calc R . . . .
C12 C -0.10361(19) 0.14104(13) 0.44555(11) 0.0445(6) Uani 1 1 d . . . . .
H12 H -0.174050 0.152893 0.432807 0.053 Uiso 1 1 calc R . . . .
C13 C -0.01129(18) 0.16188(12) 0.41926(10) 0.0369(6) Uani 1 1 d . . . . .
H13 H -0.018973 0.188769 0.388929 0.044 Uiso 1 1 calc R . . . .
C14 C 0.20809(17) 0.07843(10) 0.33817(9) 0.0300(5) Uani 1 1 d . . . . .
C15 C 0.1898(2) 0.02279(12) 0.37750(11) 0.0478(7) Uani 1 1 d . . . . .
H15A H 0.247225 0.024022 0.404577 0.072 Uiso 1 1 calc GR . . . .
H15B H 0.191696 -0.019892 0.359378 0.072 Uiso 1 1 calc GR . . . .
H15C H 0.118721 0.028537 0.393771 0.072 Uiso 1 1 calc GR . . . .
C16 C 0.10778(19) 0.08330(12) 0.30224(10) 0.0418(6) Uani 1 1 d . . . . .
H16A H 0.044115 0.094829 0.322979 0.063 Uiso 1 1 calc GR . . . .
H16B H 0.095295 0.040678 0.284908 0.063 Uiso 1 1 calc GR . . . .
H16C H 0.119556 0.117515 0.275765 0.063 Uiso 1 1 calc GR . . . .
C17 C 0.3083(2) 0.06306(13) 0.30572(11) 0.0456(7) Uani 1 1 d . . . . .
H17A H 0.322238 0.099932 0.281873 0.068 Uiso 1 1 calc GR . . . .
H17B H 0.295405 0.022651 0.285377 0.068 Uiso 1 1 calc GR . . . .
H17C H 0.371496 0.056722 0.329099 0.068 Uiso 1 1 calc GR . . . .
C18 C 0.44806(16) 0.21321(11) 0.31636(9) 0.0278(5) Uani 1 1 d . . . . .
C19 C 0.64018(16) 0.16907(11) 0.31266(9) 0.0290(5) Uani 1 1 d . . . . .
C20 C 0.72742(19) 0.21056(14) 0.32046(11) 0.0437(6) Uani 1 1 d . . . . .
H20 H 0.721774 0.246555 0.344153 0.052 Uiso 1 1 calc R . . . .
C21 C 0.82391(19) 0.20036(16) 0.29399(12) 0.0540(8) Uani 1 1 d . . . . .
H21 H 0.882903 0.230322 0.298454 0.065 Uiso 1 1 calc R . . . .
C22 C 0.83366(19) 0.14704(15) 0.26149(11) 0.0487(7) Uani 1 1 d . . . . .
H22 H 0.900336 0.139464 0.244144 0.058 Uiso 1 1 calc R . . . .
C23 C 0.7481(2) 0.10441(14) 0.25369(11) 0.0471(7) Uani 1 1 d . . . . .
H23 H 0.755619 0.067314 0.231229 0.057 Uiso 1 1 calc R . . . .
C24 C 0.65011(18) 0.11577(12) 0.27889(10) 0.0391(6) Uani 1 1 d . . . . .
C25 C 0.5665(3) 0.02047(17) 0.24133(18) 0.0881(13) Uani 1 1 d . . . . .
H25A H 0.587615 0.033141 0.205890 0.132 Uiso 1 1 calc GR . . . .
H25B H 0.495652 -0.001833 0.239840 0.132 Uiso 1 1 calc GR . . . .
H25C H 0.621265 -0.009539 0.256367 0.132 Uiso 1 1 calc GR . . . .
C26 C 0.52996(17) 0.16312(12) 0.39062(9) 0.0310(5) Uani 1 1 d . . . . .
C34 C 0.57772(17) 0.33146(12) 0.22040(9) 0.0344(5) Uani 1 1 d . U . . .
C35 C 0.5153(2) 0.24046(13) 0.15668(10) 0.0404(6) Uani 1 1 d . . . . .
C36 C 0.4310(2) 0.18579(14) 0.16393(11) 0.0506(7) Uani 1 1 d . . . . .
H36A H 0.450494 0.159550 0.194949 0.076 Uiso 1 1 calc GR . . . .
H36B H 0.429547 0.157161 0.132979 0.076 Uiso 1 1 calc GR . . . .
H36C H 0.358992 0.205594 0.168517 0.076 Uiso 1 1 calc GR . . . .
C37 C 0.4818(2) 0.28470(15) 0.11063(10) 0.0513(7) Uani 1 1 d . . . . .
H37A H 0.413285 0.307130 0.118536 0.077 Uiso 1 1 calc GR . . . .
H37B H 0.471943 0.257623 0.079096 0.077 Uiso 1 1 calc GR . . . .
H37C H 0.538710 0.317709 0.104748 0.077 Uiso 1 1 calc GR . . . .
C38 C 0.6266(2) 0.20890(16) 0.14690(12) 0.0585(8) Uani 1 1 d . . . . .
H38A H 0.678926 0.243374 0.137625 0.088 Uiso 1 1 calc GR . . . .
H38B H 0.620002 0.177015 0.118141 0.088 Uiso 1 1 calc GR . . . .
H38C H 0.652034 0.186144 0.178690 0.088 Uiso 1 1 calc GR . . . .
C39 C 0.6510(2) 0.37066(15) 0.18657(10) 0.0491(7) Uani 1 1 d . U . . .
C40 C 0.6116(3) 0.42867(17) 0.16442(12) 0.0685(9) Uani 1 1 d . U . . .
H40 H 0.537940 0.441446 0.169162 0.082 Uiso 1 1 calc R . . . .
C41 C 0.6812(4) 0.4682(2) 0.13505(16) 0.1108(16) Uani 1 1 d . U . . .
H41 H 0.655594 0.508345 0.119995 0.133 Uiso 1 1 calc R . . . .
C42 C 0.7873(5) 0.4483(4) 0.12815(19) 0.139(2) Uani 1 1 d . U . . .
H42 H 0.834635 0.475159 0.108261 0.167 Uiso 1 1 calc R . . . .
C43 C 0.8256(3) 0.3909(3) 0.14924(18) 0.1206(17) Uani 1 1 d . U . . .
H43 H 0.898883 0.378083 0.143655 0.145 Uiso 1 1 calc R . . . .
C44 C 0.7585(2) 0.3509(2) 0.17886(13) 0.0776(11) Uani 1 1 d . U . . .
H44 H 0.785172 0.310817 0.193605 0.093 Uiso 1 1 calc R . . . .
C45 C 0.60178(18) 0.39485(12) 0.30714(10) 0.0379(6) Uani 1 1 d . . . . .
C46 C 0.72558(19) 0.39976(16) 0.30102(12) 0.0536(8) Uani 1 1 d . . . . .
H46A H 0.757430 0.355351 0.302169 0.080 Uiso 1 1 calc GR . . . .
H46B H 0.756596 0.426488 0.329581 0.080 Uiso 1 1 calc GR . . . .
H46C H 0.741796 0.420582 0.267397 0.080 Uiso 1 1 calc GR . . . .
C47 C 0.57885(19) 0.37161(13) 0.36279(10) 0.0405(6) Uani 1 1 d . . . . .
H47A H 0.500048 0.370909 0.368199 0.061 Uiso 1 1 calc GR . . . .
H47B H 0.613307 0.401961 0.387963 0.061 Uiso 1 1 calc GR . . . .
H47C H 0.608475 0.327045 0.367912 0.061 Uiso 1 1 calc GR . . . .
C48 C 0.5499(2) 0.46244(13) 0.29743(11) 0.0466(6) Uani 1 1 d . . . . .
H48A H 0.564171 0.476627 0.261519 0.070 Uiso 1 1 calc GR . . . .
H48B H 0.581016 0.494655 0.322112 0.070 Uiso 1 1 calc GR . . . .
H48C H 0.471089 0.459408 0.302442 0.070 Uiso 1 1 calc GR . . . .
B1 B 0.21582(19) 0.24684(13) 0.25380(10) 0.0284(5) Uani 1 1 d . . . . .
H1 H 0.235955 0.195711 0.240204 0.034 Uiso 1 1 calc R . . . .
B2 B 0.2292(2) 0.31676(13) 0.21192(11) 0.0308(6) Uani 1 1 d . . . . .
H2 H 0.257171 0.311906 0.170589 0.037 Uiso 1 1 calc R . . . .
B3 B 0.2683(2) 0.38467(13) 0.25175(11) 0.0310(6) Uani 1 1 d . . . . .
H3 H 0.322535 0.424644 0.236658 0.037 Uiso 1 1 calc R . . . .
B4 B 0.2770(2) 0.35639(12) 0.31778(10) 0.0284(5) Uani 1 1 d . . . . .
H4 H 0.337277 0.377566 0.346548 0.034 Uiso 1 1 calc R . . . .
B5 B 0.14685(19) 0.33031(13) 0.33686(11) 0.0298(6) Uani 1 1 d . . . . .
H5 H 0.119569 0.334571 0.378337 0.036 Uiso 1 1 calc R . . . .
B6 B 0.10910(19) 0.26294(13) 0.29750(10) 0.0295(6) Uani 1 1 d . . . . .
H6 H 0.056724 0.222239 0.312883 0.035 Uiso 1 1 calc R . . . .
B7 B 0.0979(2) 0.29002(13) 0.23143(11) 0.0329(6) Uani 1 1 d . . . . .
H7 H 0.038318 0.267492 0.202981 0.039 Uiso 1 1 calc R . . . .
B8 B 0.1308(2) 0.37609(13) 0.23042(11) 0.0330(6) Uani 1 1 d . . . . .
H8 H 0.092742 0.410825 0.201280 0.040 Uiso 1 1 calc R . . . .
B9 B 0.1616(2) 0.40086(13) 0.29592(11) 0.0326(6) Uani 1 1 d . . . . .
H9A H 0.144306 0.452109 0.310167 0.039 Uiso 1 1 calc R . . . .
B10 B 0.0553(2) 0.34266(13) 0.28302(11) 0.0318(6) Uani 1 1 d . . . . .
H10A H -0.032564 0.355318 0.288495 0.038 Uiso 1 1 calc R . . . .
O2 O 0.6026(9) 0.2543(6) 0.4757(3) 0.066(3) Uani 0.58(2) 1 d D . P A 1
C27 C 0.5945(13) 0.1391(8) 0.4721(3) 0.052(3) Uani 0.58(2) 1 d D . P A 1
C28 C 0.5941(10) 0.0791(8) 0.4988(4) 0.067(3) Uani 0.58(2) 1 d D . P A 1
H28 H 0.595244 0.039100 0.479293 0.081 Uiso 0.58(2) 1 calc R . P A 1
C29 C 0.5922(13) 0.0759(12) 0.5535(5) 0.095(7) Uani 0.58(2) 1 d D . P A 1
H29 H 0.587430 0.034385 0.570697 0.114 Uiso 0.58(2) 1 calc R . P A 1
C30 C 0.5971(13) 0.1323(12) 0.5813(4) 0.098(7) Uani 0.58(2) 1 d D . P A 1
H30 H 0.595793 0.130199 0.618451 0.117 Uiso 0.58(2) 1 calc R . P A 1
C31 C 0.6040(12) 0.1934(10) 0.5570(4) 0.085(5) Uani 0.58(2) 1 d D . P A 1
H31 H 0.606008 0.233046 0.576910 0.102 Uiso 0.58(2) 1 calc R . P A 1
C32 C 0.6080(10) 0.1953(7) 0.5018(3) 0.058(5) Uani 0.58(2) 1 d D . P A 1
C33 C 0.6053(14) 0.3145(7) 0.5051(5) 0.096(4) Uani 0.58(2) 1 d D . P A 1
H33A H 0.603423 0.352269 0.481095 0.144 Uiso 0.58(2) 1 calc GR . P A 1
H33B H 0.672171 0.316173 0.526540 0.144 Uiso 0.58(2) 1 calc GR . P A 1
H33C H 0.541957 0.316346 0.527957 0.144 Uiso 0.58(2) 1 calc GR . P A 1
O2A O 0.6070(14) 0.2291(7) 0.4880(8) 0.095(8) Uani 0.42(2) 1 d D . P A 2
C27A C 0.6016(19) 0.1168(7) 0.4701(4) 0.040(4) Uani 0.42(2) 1 d D . P A 2
C28A C 0.5937(16) 0.0524(7) 0.4870(5) 0.056(3) Uani 0.42(2) 1 d D . P A 2
H28A H 0.589927 0.017565 0.462068 0.067 Uiso 0.42(2) 1 calc R . P A 2
C29A C 0.5912(16) 0.0376(10) 0.5405(6) 0.079(5) Uani 0.42(2) 1 d D . P A 2
H29A H 0.585443 -0.006988 0.551916 0.095 Uiso 0.42(2) 1 calc R . P A 2
C30A C 0.5970(19) 0.0871(13) 0.5757(5) 0.091(8) Uani 0.42(2) 1 d D . P A 2
H30A H 0.597386 0.076608 0.611971 0.110 Uiso 0.42(2) 1 calc R . P A 2
C31A C 0.6024(15) 0.1526(12) 0.5609(5) 0.079(8) Uani 0.42(2) 1 d D . P A 2
H31A H 0.609651 0.186986 0.586064 0.095 Uiso 0.42(2) 1 calc R . P A 2
C32A C 0.5967(13) 0.1663(9) 0.5072(5) 0.050(4) Uani 0.42(2) 1 d D . P A 2
C33A C 0.6029(19) 0.2822(10) 0.5246(11) 0.123(9) Uani 0.42(2) 1 d D . P A 2
H33D H 0.588418 0.323654 0.505962 0.185 Uiso 0.42(2) 1 calc GR . P A 2
H33E H 0.672825 0.285368 0.543504 0.185 Uiso 0.42(2) 1 calc GR . P A 2
H33F H 0.544728 0.273934 0.549585 0.185 Uiso 0.42(2) 1 calc GR . P A 2
C54 C 0.4053(3) 0.5735(2) 0.38535(17) 0.0621(15) Uani 0.615(5) 1 d . U P B 1
C49 C 0.4587(4) 0.5323(2) 0.42096(17) 0.0683(18) Uani 0.615(5) 1 d G U P B 1
H49 H 0.420067 0.497586 0.437489 0.082 Uiso 0.615(5) 1 calc R U P B 1
C50 C 0.5686(4) 0.5419(3) 0.43239(17) 0.084(2) Uani 0.615(5) 1 d G U P B 1
H50 H 0.605101 0.513708 0.456730 0.101 Uiso 0.615(5) 1 calc R U P B 1
C51 C 0.6251(3) 0.5926(3) 0.4082(2) 0.087(2) Uani 0.615(5) 1 d G U P B 1
H51 H 0.700234 0.599173 0.416022 0.104 Uiso 0.615(5) 1 calc R U P B 1
C52 C 0.5717(4) 0.6338(3) 0.3726(2) 0.092(3) Uani 0.615(5) 1 d G U P B 1
H52 H 0.610333 0.668517 0.356072 0.111 Uiso 0.615(5) 1 calc R U P B 1
C53 C 0.4618(4) 0.6242(2) 0.36117(19) 0.0732(19) Uani 0.615(5) 1 d G U P B 1
H53 H 0.425298 0.652397 0.336830 0.088 Uiso 0.615(5) 1 calc R U P B 1
C55 C 0.2914(6) 0.5613(4) 0.3712(3) 0.097(3) Uani 0.615(5) 1 d . U P B 1
H55A H 0.284508 0.555312 0.333196 0.146 Uiso 0.615(5) 1 calc GR U P B 1
H55B H 0.247135 0.599140 0.381861 0.146 Uiso 0.615(5) 1 calc GR U P B 1
H55C H 0.266161 0.521359 0.388942 0.146 Uiso 0.615(5) 1 calc GR U P B 1
C56 C 0.9419(5) 0.4421(3) 0.4062(3) 0.0679(15) Uani 0.772(5) 1 d D U P C 1
H56 H 0.971697 0.419181 0.377282 0.082 Uiso 0.772(5) 1 calc R . P C 1
C57 C 0.9652(5) 0.5075(3) 0.4122(3) 0.0902(17) Uani 0.772(5) 1 d D U P C 1
H57 H 1.013708 0.528767 0.388996 0.108 Uiso 0.772(5) 1 calc R . P C 1
C58 C 0.9183(7) 0.5427(3) 0.4519(3) 0.101(2) Uani 0.772(5) 1 d D U P C 1
H58 H 0.933195 0.588466 0.456089 0.121 Uiso 0.772(5) 1 calc R . P C 1
C59 C 0.8497(6) 0.5108(3) 0.4854(3) 0.110(2) Uani 0.772(5) 1 d D U P C 1
H59 H 0.815813 0.534983 0.512581 0.132 Uiso 0.772(5) 1 calc R . P C 1
C60 C 0.8292(11) 0.4426(4) 0.4799(4) 0.092(2) Uani 0.772(5) 1 d D U P C 1
H60 H 0.782477 0.420894 0.503725 0.110 Uiso 0.772(5) 1 calc R . P C 1
C61 C 0.8762(4) 0.4075(2) 0.44048(19) 0.0629(12) Uani 0.772(5) 1 d D U P C 1
C62 C 0.8566(6) 0.3346(3) 0.4341(4) 0.083(2) Uani 0.772(5) 1 d D U P C 1
H62A H 0.890631 0.319164 0.401881 0.124 Uiso 0.772(5) 1 calc GR . P C 1
H62B H 0.778050 0.326119 0.432046 0.124 Uiso 0.772(5) 1 calc GR . P C 1
H62C H 0.888209 0.310906 0.464155 0.124 Uiso 0.772(5) 1 calc GR . P C 1
C49A C 0.4146(7) 0.5060(3) 0.4264(3) 0.079(3) Uani 0.385(5) 1 d . U P B 2
H49A H 0.414110 0.469987 0.450243 0.095 Uiso 0.385(5) 1 calc R . P B 2
C54A C 0.5063(6) 0.5459(4) 0.4229(3) 0.078(3) Uani 0.385(5) 1 d G U P B 2
H54A H 0.568515 0.537180 0.444376 0.094 Uiso 0.385(5) 1 calc R . P B 2
C53A C 0.5070(6) 0.5986(3) 0.3879(3) 0.067(2) Uani 0.385(5) 1 d G U P B 2
C52A C 0.4160(7) 0.6113(4) 0.3565(3) 0.075(3) Uani 0.385(5) 1 d G U P B 2
H52A H 0.416455 0.647344 0.332614 0.090 Uiso 0.385(5) 1 calc R U P B 2
C51A C 0.3243(6) 0.5714(5) 0.3600(4) 0.110(3) Uani 0.385(5) 1 d G U P B 2
H51A H 0.262049 0.580152 0.338480 0.132 Uiso 0.385(5) 1 calc R U P B 2
C50A C 0.3236(6) 0.5188(4) 0.3949(3) 0.098(3) Uani 0.385(5) 1 d G U P B 2
H50A H 0.260875 0.491473 0.397294 0.117 Uiso 0.385(5) 1 calc R U P B 2
C55A C 0.6023(14) 0.6363(9) 0.3846(6) 0.099(5) Uani 0.385(5) 1 d . U P B 2
H55D H 0.636866 0.639707 0.419366 0.148 Uiso 0.385(5) 1 calc GR . P B 2
H55E H 0.584087 0.680665 0.371730 0.148 Uiso 0.385(5) 1 calc GR . P B 2
H55F H 0.652479 0.614994 0.360455 0.148 Uiso 0.385(5) 1 calc GR . P B 2
C56A C 0.921(2) 0.4146(8) 0.4118(9) 0.074(4) Uani 0.228(5) 1 d D U P C 2
H56A H 0.969037 0.419203 0.383238 0.089 Uiso 0.228(5) 1 calc R . P C 2
C57A C 0.887(2) 0.3532(11) 0.4250(10) 0.081(5) Uani 0.228(5) 1 d D U P C 2
H57A H 0.909236 0.316524 0.404559 0.098 Uiso 0.228(5) 1 calc R . P C 2
C58A C 0.8199(17) 0.3423(9) 0.4675(8) 0.096(5) Uani 0.228(5) 1 d D U P C 2
H58A H 0.798545 0.298938 0.477320 0.115 Uiso 0.228(5) 1 calc R . P C 2
C59A C 0.7861(17) 0.3971(9) 0.4946(8) 0.102(5) Uani 0.228(5) 1 d D U P C 2
H59A H 0.739245 0.392059 0.523484 0.123 Uiso 0.228(5) 1 calc R . P C 2
C60A C 0.821(4) 0.4606(13) 0.4797(16) 0.092(5) Uani 0.228(5) 1 d D U P C 2
H60A H 0.795863 0.497633 0.499011 0.110 Uiso 0.228(5) 1 calc R . P C 2
C61A C 0.8885(15) 0.4712(8) 0.4384(7) 0.088(3) Uani 0.228(5) 1 d D U P C 2
C62A C 0.915(3) 0.5386(11) 0.4201(12) 0.134(8) Uani 0.228(5) 1 d D U P C 2
H62D H 0.980873 0.554335 0.438461 0.201 Uiso 0.228(5) 1 calc GR . P C 2
H62E H 0.854348 0.568375 0.427378 0.201 Uiso 0.228(5) 1 calc GR . P C 2
H62F H 0.927920 0.537649 0.382341 0.201 Uiso 0.228(5) 1 calc GR . P C 2

loop_
_atom_site_aniso_label
_atom_site_aniso_U_11
_atom_site_aniso_U_22
_atom_site_aniso_U_33
_atom_site_aniso_U_23
_atom_site_aniso_U_13
_atom_site_aniso_U_12
Si1 0.0216(3) 0.0249(3) 0.0247(3) -0.0009(2) 0.0032(2) -0.0003(2)
Si2 0.0225(3) 0.0299(3) 0.0275(3) 0.0028(3) 0.0057(2) 0.0016(2)
O1 0.0226(7) 0.0493(10) 0.0256(8) 0.0006(7) 0.0033(6) 0.0010(7)
O3 0.0405(10) 0.0444(11) 0.1036(18) -0.0320(11) 0.0225(10) -0.0074(8)
N1 0.0253(9) 0.0284(10) 0.0254(10) -0.0018(8) 0.0048(7) -0.0006(7)
N2 0.0222(8) 0.0245(9) 0.0287(10) -0.0002(8) 0.0031(7) 0.0004(7)
N3 0.0307(10) 0.0414(12) 0.0295(11) 0.0039(9) 0.0094(8) 0.0022(8)
N4 0.0243(9) 0.0370(11) 0.0339(11) 0.0049(9) 0.0059(8) -0.0021(8)
N5 0.0226(9) 0.0365(11) 0.0294(11) 0.0046(8) 0.0052(7) 0.0083(8)
N6 0.0254(10) 0.0819(17) 0.0326(12) 0.0093(11) 0.0045(8) 0.0132(10)
C1 0.0218(10) 0.0260(11) 0.0268(12) 0.0009(9) 0.0047(8) -0.0012(8)
C2 0.0254(10) 0.0274(11) 0.0263(12) 0.0031(9) 0.0054(8) 0.0003(8)
C3 0.0244(10) 0.0273(11) 0.0281(12) 0.0046(9) 0.0006(9) 0.0028(9)
C4 0.0389(12) 0.0370(13) 0.0242(12) -0.0061(10) 0.0090(9) -0.0021(10)
C5 0.0430(14) 0.0543(16) 0.0292(13) -0.0021(12) 0.0022(10) -0.0026(12)
C6 0.0509(15) 0.0485(16) 0.0312(14) -0.0070(12) 0.0124(11) 0.0067(12)
C7 0.0599(16) 0.0423(15) 0.0348(15) -0.0110(12) 0.0074(12) -0.0136(12)
C8 0.0285(11) 0.0273(12) 0.0356(13) -0.0001(10) 0.0067(9) -0.0016(9)
C9 0.0350(12) 0.0396(14) 0.0369(14) 0.0064(11) 0.0040(10) -0.0035(10)
C10 0.0492(15) 0.0441(15) 0.0398(15) 0.0067(12) 0.0077(12) -0.0106(12)
C11 0.0395(14) 0.0540(17) 0.0511(17) -0.0001(14) 0.0172(12) -0.0140(12)
C12 0.0286(12) 0.0536(16) 0.0517(17) 0.0018(13) 0.0088(11) -0.0018(11)
C13 0.0313(12) 0.0393(14) 0.0401(15) 0.0051(11) 0.0065(10) 0.0006(10)
C14 0.0282(11) 0.0231(11) 0.0388(13) -0.0036(10) 0.0031(9) -0.0014(9)
C15 0.0593(17) 0.0292(13) 0.0549(18) 0.0026(12) 0.0010(13) -0.0006(12)
C16 0.0407(14) 0.0358(14) 0.0486(16) -0.0080(12) -0.0064(11) -0.0033(11)
C17 0.0387(14) 0.0359(14) 0.0627(19) -0.0167(13) 0.0139(12) -0.0023(11)
C18 0.0233(10) 0.0298(12) 0.0304(12) 0.0019(9) 0.0043(9) 0.0042(9)
C19 0.0219(10) 0.0359(13) 0.0295(12) 0.0042(10) 0.0047(8) 0.0057(9)
C20 0.0303(12) 0.0519(16) 0.0490(16) -0.0067(13) 0.0017(11) -0.0026(11)
C21 0.0227(12) 0.075(2) 0.064(2) 0.0051(17) 0.0020(12) -0.0090(12)
C22 0.0261(12) 0.075(2) 0.0458(17) 0.0134(15) 0.0097(11) 0.0111(12)
C23 0.0366(14) 0.0529(17) 0.0523(17) -0.0049(13) 0.0120(12) 0.0139(12)
C24 0.0302(12) 0.0357(13) 0.0518(16) -0.0007(12) 0.0092(11) 0.0034(10)
C25 0.072(2) 0.055(2) 0.138(4) -0.048(2) 0.029(2) -0.0106(17)
C26 0.0237(11) 0.0391(13) 0.0303(13) -0.0023(10) 0.0029(9) 0.0017(9)
C34 0.0234(11) 0.0442(14) 0.0358(14) 0.0102(11) 0.0071(9) 0.0020(10)
C35 0.0424(14) 0.0474(15) 0.0319(14) -0.0009(11) 0.0125(10) 0.0101(11)
C36 0.0610(17) 0.0472(16) 0.0440(16) -0.0107(13) 0.0142(13) 0.0027(13)
C37 0.0580(17) 0.0642(19) 0.0320(15) 0.0032(13) 0.0087(12) 0.0113(14)
C38 0.0573(17) 0.067(2) 0.0518(18) 0.0056(15) 0.0236(14) 0.0229(15)
C39 0.0398(14) 0.0733(19) 0.0343(14) 0.0135(13) 0.0070(11) -0.0161(13)
C40 0.083(2) 0.076(2) 0.0468(18) 0.0260(16) -0.0070(15) -0.0307(17)
C41 0.139(4) 0.125(3) 0.067(3) 0.048(2) -0.013(2) -0.072(3)
C42 0.130(4) 0.212(5) 0.076(3) 0.041(3) 0.021(3) -0.099(4)
C43 0.064(2) 0.217(5) 0.081(3) 0.006(3) 0.033(2) -0.057(3)
C44 0.0401(16) 0.139(3) 0.0539(19) 0.003(2) 0.0201(14) -0.0181(18)
C45 0.0303(12) 0.0432(14) 0.0402(15) 0.0052(11) -0.0002(10) -0.0093(10)
C46 0.0312(13) 0.072(2) 0.0570(19) 0.0092(15) 0.0008(12) -0.0200(13)
C47 0.0342(12) 0.0474(15) 0.0398(15) 0.0007(12) -0.0026(10) -0.0064(11)
C48 0.0502(15) 0.0388(15) 0.0508(17) 0.0044(12) -0.0006(12) -0.0074(12)
B1 0.0277(12) 0.0296(13) 0.0281(14) -0.0005(11) 0.0024(10) 0.0011(10)
B2 0.0314(13) 0.0326(14) 0.0285(14) 0.0039(11) -0.0004(10) 0.0036(10)
B3 0.0311(13) 0.0266(13) 0.0353(15) 0.0045(11) 0.0014(11) 0.0028(10)
B4 0.0295(13) 0.0256(13) 0.0303(14) -0.0011(11) 0.0047(10) -0.0003(10)
B5 0.0250(12) 0.0299(14) 0.0345(15) 0.0005(11) 0.0054(10) 0.0041(10)
B6 0.0207(11) 0.0326(14) 0.0352(15) 0.0017(11) 0.0007(10) 0.0012(10)
B7 0.0286(13) 0.0341(14) 0.0360(15) 0.0004(12) -0.0014(11) 0.0026(11)
B8 0.0301(13) 0.0339(14) 0.0351(15) 0.0065(12) 0.0023(11) 0.0034(11)
B9 0.0304(13) 0.0291(14) 0.0385(16) 0.0008(11) 0.0037(11) 0.0041(10)
B10 0.0262(12) 0.0308(14) 0.0386(16) 0.0031(11) 0.0041(11) 0.0043(10)
O2 0.069(5) 0.090(7) 0.039(3) -0.014(4) 0.004(3) -0.010(4)
C27 0.018(4) 0.093(8) 0.045(7) 0.023(5) 0.001(3) 0.019(6)
C28 0.039(4) 0.110(9) 0.053(6) 0.033(7) 0.007(4) 0.012(6)
C29 0.054(5) 0.159(19) 0.071(13) 0.057(11) -0.009(8) -0.011(10)
C30 0.048(5) 0.200(17) 0.046(7) 0.047(9) -0.005(6) -0.037(8)
C31 0.060(5) 0.163(13) 0.033(4) 0.010(6) -0.008(3) -0.036(8)
C32 0.042(4) 0.096(15) 0.035(4) -0.002(7) 0.010(3) -0.024(8)
C33 0.097(7) 0.119(10) 0.072(6) -0.047(6) 0.007(5) -0.029(8)
O2A 0.080(7) 0.071(12) 0.132(16) -0.059(9) -0.053(8) 0.038(8)
C27A 0.025(5) 0.071(8) 0.023(6) 0.006(5) 0.004(3) 0.030(6)
C28A 0.053(5) 0.073(7) 0.042(6) 0.011(5) -0.001(5) 0.026(6)
C29A 0.068(7) 0.129(13) 0.040(6) 0.029(7) 0.000(5) 0.034(10)
C30A 0.067(9) 0.171(19) 0.037(9) 0.013(10) -0.004(7) 0.062(11)
C31A 0.051(9) 0.14(2) 0.046(11) -0.019(12) -0.004(8) 0.032(14)
C32A 0.032(6) 0.078(10) 0.042(7) -0.009(6) -0.005(4) -0.001(6)
C33A 0.088(10) 0.105(14) 0.18(2) -0.087(14) -0.026(13) 0.008(11)
C54 0.066(3) 0.070(3) 0.051(3) -0.015(3) 0.004(2) 0.005(3)
C49 0.095(5) 0.069(4) 0.042(3) 0.001(3) 0.018(3) 0.000(4)
C50 0.103(5) 0.095(4) 0.053(4) -0.021(3) -0.010(4) 0.024(4)
C51 0.086(4) 0.114(5) 0.062(4) -0.037(4) 0.004(3) -0.013(4)
C52 0.131(7) 0.097(5) 0.049(5) -0.023(4) 0.015(5) -0.017(5)
C53 0.106(5) 0.063(4) 0.051(4) -0.002(3) 0.014(4) 0.002(4)
C55 0.096(5) 0.105(6) 0.090(5) -0.041(5) -0.022(4) -0.003(4)
C56 0.068(3) 0.064(3) 0.073(3) -0.015(3) 0.009(2) 0.014(3)
C57 0.096(4) 0.067(3) 0.107(4) -0.012(3) 0.022(3) 0.014(3)
C58 0.125(5) 0.060(3) 0.117(5) -0.021(4) 0.021(5) 0.008(3)
C59 0.139(5) 0.076(4) 0.117(5) -0.041(4) 0.037(4) 0.011(4)
C60 0.106(4) 0.079(5) 0.091(4) -0.022(4) 0.026(3) 0.002(5)
C61 0.058(3) 0.062(3) 0.068(3) -0.015(2) -0.003(2) 0.017(2)
C62 0.067(4) 0.063(4) 0.117(6) -0.022(4) -0.021(4) 0.008(3)
C49A 0.099(6) 0.079(6) 0.060(5) 0.012(5) 0.026(5) 0.009(5)
C54A 0.100(7) 0.083(6) 0.052(5) 0.006(5) 0.019(5) 0.012(5)
C53A 0.080(5) 0.073(5) 0.047(4) -0.015(4) 0.013(4) -0.014(4)
C52A 0.096(6) 0.068(6) 0.062(5) 0.011(5) 0.024(5) 0.005(5)
C51A 0.126(6) 0.109(6) 0.096(6) 0.035(5) 0.049(5) 0.052(6)
C50A 0.105(5) 0.093(5) 0.097(5) 0.025(5) 0.055(5) 0.030(5)
C55A 0.126(9) 0.123(10) 0.047(7) -0.023(7) 0.012(7) -0.027(8)
C56A 0.074(8) 0.069(8) 0.079(8) -0.015(8) -0.003(7) 0.023(8)
C57A 0.077(9) 0.082(9) 0.085(9) -0.019(9) -0.008(8) 0.024(8)
C58A 0.094(9) 0.108(10) 0.086(9) -0.025(9) 0.018(8) 0.017(8)
C59A 0.117(9) 0.099(9) 0.092(9) -0.019(8) 0.033(8) -0.006(8)
C60A 0.105(9) 0.081(9) 0.090(8) -0.025(8) 0.024(8) 0.009(9)
C61A 0.102(7) 0.072(6) 0.090(7) -0.018(6) 0.022(6) 0.012(6)
C62A 0.173(17) 0.106(15) 0.124(17) -0.025(15) 0.031(17) 0.019(14)

loop_
_atom_type_symbol
_atom_type_description
_atom_type_scat_dispersion_real
_atom_type_scat_dispersion_imag
_atom_type_scat_source
C C 0.0033 0.0016 'International Tables Vol C Tables 4.2.6.8 and 6.1.1.4'
H H 0.0000 0.0000 'International Tables Vol C Tables 4.2.6.8 and 6.1.1.4'
B B 0.0013 0.0007 'International Tables Vol C Tables 4.2.6.8 and 6.1.1.4'
N N 0.0061 0.0033 'International Tables Vol C Tables 4.2.6.8 and 6.1.1.4'
O O 0.0106 0.0060 'International Tables Vol C Tables 4.2.6.8 and 6.1.1.4'
Si Si 0.0817 0.0704 'International Tables Vol C Tables 4.2.6.8 and 6.1.1.4'

loop_
_geom_angle_atom_site_label_1
_geom_angle_atom_site_label_2
_geom_angle_atom_site_label_3
_geom_angle
_geom_angle_site_symmetry_1
_geom_angle_site_symmetry_3
_geom_angle_publ_flag
O1 Si1 N1 85.50(7) . . ?
O1 Si1 N2 98.49(8) . . ?
O1 Si1 C1 161.05(8) . . ?
O1 Si1 C3 91.88(7) . . ?
O1 Si1 C18 86.21(8) . . ?
N1 Si1 C1 89.79(8) . . ?
N1 Si1 C3 34.98(7) . . ?
N2 Si1 N1 70.33(8) . . ?
N2 Si1 C1 97.17(8) . . ?
N2 Si1 C3 35.36(8) . . ?
C1 Si1 C3 94.74(8) . . ?
C18 Si1 N1 161.80(9) . . ?
C18 Si1 N2 127.02(9) . . ?
C18 Si1 C1 92.84(9) . . ?
C18 Si1 C3 161.71(9) . . ?
N3 Si2 N4 71.81(9) . . ?
N3 Si2 C2 110.53(9) . . ?
N3 Si2 C34 35.88(9) . . ?
N4 Si2 C2 112.46(9) . . ?
N4 Si2 C34 35.95(9) . . ?
C2 Si2 C34 115.96(9) . . ?
C18 Si2 N3 129.86(10) . . ?
C18 Si2 N4 127.66(10) . . ?
C18 Si2 C2 102.50(10) . . ?
C18 Si2 C34 141.53(9) . . ?
C26 O1 Si1 116.60(14) . . ?
C24 O3 C25 117.6(2) . . ?
C3 N1 Si1 90.48(13) . . ?
C3 N1 C4 128.82(18) . . ?
C4 N1 Si1 136.32(14) . . ?
C3 N2 Si1 92.44(13) . . ?
C3 N2 C14 129.57(18) . . ?
C14 N2 Si1 137.58(14) . . ?
C34 N3 Si2 90.99(15) . . ?
C34 N3 C35 129.77(19) . . ?
C35 N3 Si2 139.24(16) . . ?
C34 N4 Si2 90.83(14) . . ?
C34 N4 C45 130.21(19) . . ?
C45 N4 Si2 138.84(15) . . ?
C19 N5 C18 123.29(18) . . ?
C26 N5 C18 114.83(17) . . ?
C26 N5 C19 121.72(18) . . ?
C26 N6 H6B 117.2 . . ?
C26 N6 H6A 122.7 . . ?
C26 N6 C27 114.6(7) . . ?
C26 N6 C27A 125.5(9) . . ?
C27 N6 H6A 122.7 . . ?
C27A N6 H6B 117.2 . . ?
C2 C1 Si1 112.80(12) . . ?
C2 C1 B1 59.93(13) . . ?
C2 C1 B4 59.89(13) . . ?
C2 C1 B5 108.22(16) . . ?
C2 C1 B6 108.35(16) . . ?
B1 C1 Si1 113.71(14) . . ?
B1 C1 B4 110.81(17) . . ?
B4 C1 Si1 118.50(14) . . ?
B5 C1 Si1 129.60(15) . . ?
B5 C1 B1 111.56(16) . . ?
B5 C1 B4 61.36(13) . . ?
B6 C1 Si1 126.46(14) . . ?
B6 C1 B1 61.76(14) . . ?
B6 C1 B4 111.15(16) . . ?
B6 C1 B5 61.39(14) . . ?
C1 C2 Si2 108.17(13) . . ?
C1 C2 B1 61.10(13) . . ?
C1 C2 B2 111.87(16) . . ?
C1 C2 B3 112.24(16) . . ?
C1 C2 B4 61.13(13) . . ?
B1 C2 Si2 115.43(14) . . ?
B1 C2 B2 62.66(14) . . ?
B2 C2 Si2 128.98(15) . . ?
B3 C2 Si2 126.71(15) . . ?
B3 C2 B1 113.93(17) . . ?
B3 C2 B2 62.29(14) . . ?
B3 C2 B4 62.97(15) . . ?
B4 C2 Si2 112.59(14) . . ?
B4 C2 B1 112.82(16) . . ?
B4 C2 B2 113.83(17) . . ?
N1 C3 Si1 54.54(10) . . ?
N1 C3 N2 106.72(18) . . ?
N1 C3 C8 126.00(19) . . ?
N2 C3 Si1 52.20(10) . . ?
N2 C3 C8 127.15(19) . . ?
C8 C3 Si1 177.79(16) . . ?
N1 C4 C5 110.40(19) . . ?
N1 C4 C6 112.56(19) . . ?
N1 C4 C7 105.34(18) . . ?
C5 C4 C6 109.90(19) . . ?
C7 C4 C5 109.2(2) . . ?
C7 C4 C6 109.3(2) . . ?
C4 C5 H5A 109.5 . . ?
C4 C5 H5B 109.5 . . ?
C4 C5 H5C 109.5 . . ?
H5A C5 H5B 109.5 . . ?
H5A C5 H5C 109.5 . . ?
H5B C5 H5C 109.5 . . ?
C4 C6 H6C 109.5 . . ?
C4 C6 H6D 109.5 . . ?
C4 C6 H6E 109.5 . . ?
H6C C6 H6D 109.5 . . ?
H6C C6 H6E 109.5 . . ?
H6D C6 H6E 109.5 . . ?
C4 C7 H7A 109.5 . . ?
C4 C7 H7B 109.5 . . ?
C4 C7 H7C 109.5 . . ?
H7A C7 H7B 109.5 . . ?
H7A C7 H7C 109.5 . . ?
H7B C7 H7C 109.5 . . ?
C9 C8 C3 122.25(19) . . ?
C9 C8 C13 119.2(2) . . ?
C13 C8 C3 118.6(2) . . ?
C8 C9 H9 120.0 . . ?
C10 C9 C8 120.0(2) . . ?
C10 C9 H9 120.0 . . ?
C9 C10 H10 119.8 . . ?
C11 C10 C9 120.4(2) . . ?
C11 C10 H10 119.8 . . ?
C10 C11 H11 119.9 . . ?
C12 C11 C10 120.2(2) . . ?
C12 C11 H11 119.9 . . ?
C11 C12 H12 120.2 . . ?
C11 C12 C13 119.7(2) . . ?
C13 C12 H12 120.2 . . ?
C8 C13 C12 120.5(2) . . ?
C8 C13 H13 119.7 . . ?
C12 C13 H13 119.7 . . ?
N2 C14 C15 111.59(19) . . ?
N2 C14 C16 111.92(17) . . ?
N2 C14 C17 105.57(17) . . ?
C16 C14 C15 108.46(19) . . ?
C17 C14 C15 109.6(2) . . ?
C17 C14 C16 109.6(2) . . ?
C14 C15 H15A 109.5 . . ?
C14 C15 H15B 109.5 . . ?
C14 C15 H15C 109.5 . . ?
H15A C15 H15B 109.5 . . ?
H15A C15 H15C 109.5 . . ?
H15B C15 H15C 109.5 . . ?
C14 C16 H16A 109.5 . . ?
C14 C16 H16B 109.5 . . ?
C14 C16 H16C 109.5 . . ?
H16A C16 H16B 109.5 . . ?
H16A C16 H16C 109.5 . . ?
H16B C16 H16C 109.5 . . ?
C14 C17 H17A 109.5 . . ?
C14 C17 H17B 109.5 . . ?
C14 C17 H17C 109.5 . . ?
H17A C17 H17B 109.5 . . ?
H17A C17 H17C 109.5 . . ?
H17B C17 H17C 109.5 . . ?
Si2 C18 Si1 120.41(12) . . ?
N5 C18 Si1 109.19(15) . . ?
N5 C18 Si2 124.65(15) . . ?
C20 C19 N5 120.6(2) . . ?
C20 C19 C24 119.3(2) . . ?
C24 C19 N5 120.2(2) . . ?
C19 C20 H20 119.7 . . ?
C19 C20 C21 120.6(3) . . ?
C21 C20 H20 119.7 . . ?
C20 C21 H21 120.1 . . ?
C22 C21 C20 119.8(2) . . ?
C22 C21 H21 120.1 . . ?
C21 C22 H22 119.7 . . ?
C21 C22 C23 120.6(2) . . ?
C23 C22 H22 119.7 . . ?
C22 C23 H23 120.2 . . ?
C22 C23 C24 119.7(3) . . ?
C24 C23 H23 120.2 . . ?
O3 C24 C19 115.2(2) . . ?
O3 C24 C23 124.7(2) . . ?
C19 C24 C23 120.1(2) . . ?
O3 C25 H25A 109.5 . . ?
O3 C25 H25B 109.5 . . ?
O3 C25 H25C 109.5 . . ?
H25A C25 H25B 109.5 . . ?
H25A C25 H25C 109.5 . . ?
H25B C25 H25C 109.5 . . ?
O1 C26 N5 111.94(18) . . ?
N6 C26 O1 125.9(2) . . ?
N6 C26 N5 122.1(2) . . ?
N3 C34 Si2 53.13(11) . . ?
N3 C34 N4 106.31(19) . . ?
N3 C34 C39 127.5(2) . . ?
N4 C34 Si2 53.22(11) . . ?
N4 C34 C39 126.1(2) . . ?
C39 C34 Si2 175.92(19) . . ?
N3 C35 C36 106.03(19) . . ?
N3 C35 C37 111.3(2) . . ?
N3 C35 C38 110.0(2) . . ?
C36 C35 C37 110.0(2) . . ?
C36 C35 C38 109.0(2) . . ?
C37 C35 C38 110.3(2) . . ?
C35 C36 H36A 109.5 . . ?
C35 C36 H36B 109.5 . . ?
C35 C36 H36C 109.5 . . ?
H36A C36 H36B 109.5 . . ?
H36A C36 H36C 109.5 . . ?
H36B C36 H36C 109.5 . . ?
C35 C37 H37A 109.5 . . ?
C35 C37 H37B 109.5 . . ?
C35 C37 H37C 109.5 . . ?
H37A C37 H37B 109.5 . . ?
H37A C37 H37C 109.5 . . ?
H37B C37 H37C 109.5 . . ?
C35 C38 H38A 109.5 . . ?
C35 C38 H38B 109.5 . . ?
C35 C38 H38C 109.5 . . ?
H38A C38 H38B 109.5 . . ?
H38A C38 H38C 109.5 . . ?
H38B C38 H38C 109.5 . . ?
C40 C39 C34 118.5(3) . . ?
C40 C39 C44 120.6(3) . . ?
C44 C39 C34 120.8(3) . . ?
C39 C40 H40 120.3 . . ?
C39 C40 C41 119.4(4) . . ?
C41 C40 H40 120.3 . . ?
C40 C41 H41 120.3 . . ?
C42 C41 C40 119.3(5) . . ?
C42 C41 H41 120.3 . . ?
C41 C42 H42 119.3 . . ?
C43 C42 C41 121.4(4) . . ?
C43 C42 H42 119.3 . . ?
C42 C43 H43 119.7 . . ?
C42 C43 C44 120.6(5) . . ?
C44 C43 H43 119.7 . . ?
C39 C44 H44 120.6 . . ?
C43 C44 C39 118.8(4) . . ?
C43 C44 H44 120.6 . . ?
N4 C45 C46 111.0(2) . . ?
N4 C45 C47 107.47(18) . . ?
N4 C45 C48 110.25(19) . . ?
C47 C45 C46 108.2(2) . . ?
C48 C45 C46 109.7(2) . . ?
C48 C45 C47 110.1(2) . . ?
C45 C46 H46A 109.5 . . ?
C45 C46 H46B 109.5 . . ?
C45 C46 H46C 109.5 . . ?
H46A C46 H46B 109.5 . . ?
H46A C46 H46C 109.5 . . ?
H46B C46 H46C 109.5 . . ?
C45 C47 H47A 109.5 . . ?
C45 C47 H47B 109.5 . . ?
C45 C47 H47C 109.5 . . ?
H47A C47 H47B 109.5 . . ?
H47A C47 H47C 109.5 . . ?
H47B C47 H47C 109.5 . . ?
C45 C48 H48A 109.5 . . ?
C45 C48 H48B 109.5 . . ?
C45 C48 H48C 109.5 . . ?
H48A C48 H48B 109.5 . . ?
H48A C48 H48C 109.5 . . ?
H48B C48 H48C 109.5 . . ?
C1 B1 H1 122.7 . . ?
C1 B1 B2 107.17(17) . . ?
C1 B1 B6 58.64(13) . . ?
C1 B1 B7 106.51(17) . . ?
C2 B1 C1 58.97(13) . . ?
C2 B1 H1 123.9 . . ?
C2 B1 B2 58.95(13) . . ?
C2 B1 B6 105.16(17) . . ?
C2 B1 B7 105.37(18) . . ?
B2 B1 H1 121.6 . . ?
B6 B1 H1 122.4 . . ?
B6 B1 B2 108.06(18) . . ?
B6 B1 B7 60.22(14) . . ?
B7 B1 H1 122.5 . . ?
B7 B1 B2 59.99(14) . . ?
C2 B2 B1 58.39(13) . . ?
C2 B2 H2 124.8 . . ?
C2 B2 B3 58.46(14) . . ?
C2 B2 B7 104.83(18) . . ?
C2 B2 B8 104.85(18) . . ?
B1 B2 H2 121.9 . . ?
B3 B2 B1 107.30(18) . . ?
B3 B2 H2 121.7 . . ?
B3 B2 B7 108.24(19) . . ?
B3 B2 B8 60.10(14) . . ?
B7 B2 B1 59.85(14) . . ?
B7 B2 H2 122.1 . . ?
B8 B2 B1 107.87(18) . . ?
B8 B2 H2 122.1 . . ?
B8 B2 B7 60.41(14) . . ?
C2 B3 B2 59.25(14) . . ?
C2 B3 H3 124.3 . . ?
C2 B3 B4 58.61(13) . . ?
C2 B3 B8 105.39(18) . . ?
C2 B3 B9 104.91(18) . . ?
B2 B3 H3 121.3 . . ?
B2 B3 B4 107.82(18) . . ?
B2 B3 B8 60.01(14) . . ?
B2 B3 B9 108.20(18) . . ?
B4 B3 H3 122.1 . . ?
B8 B3 H3 122.2 . . ?
B8 B3 B4 107.49(18) . . ?
B9 B3 H3 122.4 . . ?
B9 B3 B4 59.37(14) . . ?
B9 B3 B8 60.25(15) . . ?
C1 B4 B3 106.85(18) . . ?
C1 B4 H4 122.6 . . ?
C1 B4 B5 59.04(13) . . ?
C1 B4 B9 107.00(17) . . ?
C2 B4 C1 58.98(13) . . ?
C2 B4 B3 58.43(14) . . ?
C2 B4 H4 124.1 . . ?
C2 B4 B5 105.68(17) . . ?
C2 B4 B9 105.34(18) . . ?
B3 B4 H4 121.8 . . ?
B5 B4 B3 108.56(18) . . ?
B5 B4 H4 121.8 . . ?
B5 B4 B9 60.74(14) . . ?
B9 B4 B3 60.09(14) . . ?
B9 B4 H4 122.2 . . ?
C1 B5 B4 59.61(13) . . ?
C1 B5 H5 123.0 . . ?
C1 B5 B6 59.10(13) . . ?
C1 B5 B9 106.62(17) . . ?
C1 B5 B10 106.85(18) . . ?
B4 B5 H5 121.8 . . ?
B4 B5 B9 59.69(14) . . ?
B4 B5 B10 108.00(19) . . ?
B6 B5 B4 107.89(18) . . ?
B6 B5 H5 121.5 . . ?
B6 B5 B9 108.36(19) . . ?
B6 B5 B10 60.51(14) . . ?
B9 B5 H5 121.9 . . ?
B10 B5 H5 121.7 . . ?
B10 B5 B9 60.17(14) . . ?
C1 B6 B1 59.60(13) . . ?
C1 B6 B5 59.51(13) . . ?
C1 B6 H6 122.7 . . ?
C1 B6 B7 107.24(17) . . ?
C1 B6 B10 107.18(17) . . ?
B1 B6 H6 121.5 . . ?
B1 B6 B7 60.20(14) . . ?
B1 B6 B10 108.22(18) . . ?
B5 B6 B1 108.31(17) . . ?
B5 B6 H6 121.2 . . ?
B5 B6 B7 108.71(19) . . ?
B5 B6 B10 60.53(15) . . ?
B7 B6 H6 121.6 . . ?
B7 B6 B10 60.05(15) . . ?
B10 B6 H6 121.7 . . ?
B1 B7 B2 60.15(14) . . ?
B1 B7 B6 59.58(14) . . ?
B1 B7 H7 121.9 . . ?
B1 B7 B8 107.48(18) . . ?
B1 B7 B10 107.71(18) . . ?
B2 B7 H7 121.8 . . ?
B2 B7 B8 59.61(14) . . ?
B2 B7 B10 107.75(18) . . ?
B6 B7 B2 107.68(17) . . ?
B6 B7 H7 122.0 . . ?
B6 B7 B8 107.47(19) . . ?
B6 B7 B10 60.02(15) . . ?
B8 B7 H7 122.2 . . ?
B10 B7 H7 121.8 . . ?
B10 B7 B8 59.83(15) . . ?
B2 B8 B3 59.89(14) . . ?
B2 B8 B7 59.98(15) . . ?
B2 B8 H8 121.8 . . ?
B2 B8 B9 107.81(18) . . ?
B2 B8 B10 108.08(18) . . ?
B3 B8 B7 107.74(18) . . ?
B3 B8 H8 121.8 . . ?
B3 B8 B9 59.87(15) . . ?
B3 B8 B10 108.10(18) . . ?
B7 B8 H8 121.9 . . ?
B9 B8 B7 107.74(19) . . ?
B9 B8 H8 121.8 . . ?
B10 B8 B7 59.88(15) . . ?
B10 B8 H8 121.6 . . ?
B10 B8 B9 60.15(15) . . ?
B3 B9 B5 107.99(18) . . ?
B3 B9 B8 59.88(14) . . ?
B3 B9 H9A 121.5 . . ?
B3 B9 B10 107.86(19) . . ?
B4 B9 B3 60.54(14) . . ?
B4 B9 B5 59.57(14) . . ?
B4 B9 B8 108.12(18) . . ?
B4 B9 H9A 121.7 . . ?
B4 B9 B10 107.69(18) . . ?
B5 B9 B8 107.72(19) . . ?
B5 B9 H9A 122.0 . . ?
B5 B9 B10 59.90(14) . . ?
B8 B9 H9A 121.8 . . ?
B8 B9 B10 59.85(15) . . ?
B10 B9 H9A 121.9 . . ?
B5 B10 B7 107.35(17) . . ?
B5 B10 B9 59.93(14) . . ?
B5 B10 H10A 122.2 . . ?
B6 B10 B5 58.96(14) . . ?
B6 B10 B7 59.92(15) . . ?
B6 B10 B9 106.95(17) . . ?
B6 B10 H10A 122.4 . . ?
B7 B10 B9 107.94(18) . . ?
B7 B10 H10A 121.7 . . ?
B8 B10 B5 107.85(18) . . ?
B8 B10 B6 107.76(18) . . ?
B8 B10 B7 60.30(15) . . ?
B8 B10 B9 59.99(15) . . ?
B8 B10 H10A 121.5 . . ?
B9 B10 H10A 122.0 . . ?
C32 O2 C33 119.1(9) . . ?
C28 C27 N6 116.7(9) . . ?
C32 C27 N6 124.7(10) . . ?
C32 C27 C28 116.8(9) . . ?
C27 C28 H28 119.0 . . ?
C27 C28 C29 122.0(11) . . ?
C29 C28 H28 119.0 . . ?
C28 C29 H29 120.4 . . ?
C30 C29 C28 119.2(12) . . ?
C30 C29 H29 120.4 . . ?
C29 C30 H30 119.3 . . ?
C29 C30 C31 121.4(9) . . ?
C31 C30 H30 119.3 . . ?
C30 C31 H31 120.8 . . ?
C30 C31 C32 118.3(10) . . ?
C32 C31 H31 120.8 . . ?
O2 C32 C27 116.6(9) . . ?
O2 C32 C31 120.5(10) . . ?
C27 C32 C31 121.6(10) . . ?
O2 C33 H33A 109.5 . . ?
O2 C33 H33B 109.5 . . ?
O2 C33 H33C 109.5 . . ?
H33A C33 H33B 109.5 . . ?
H33A C33 H33C 109.5 . . ?
H33B C33 H33C 109.5 . . ?
C32A O2A C33A 117.3(14) . . ?
C28A C27A N6 124.6(11) . . ?
C28A C27A C32A 117.8(10) . . ?
C32A C27A N6 117.4(10) . . ?
C27A C28A H28A 119.6 . . ?
C27A C28A C29A 120.8(12) . . ?
C29A C28A H28A 119.6 . . ?
C28A C29A H29A 120.3 . . ?
C30A C29A C28A 119.4(13) . . ?
C30A C29A H29A 120.3 . . ?
C29A C30A H30A 118.9 . . ?
C29A C30A C31A 122.2(12) . . ?
C31A C30A H30A 118.9 . . ?
C30A C31A H31A 121.4 . . ?
C30A C31A C32A 117.2(13) . . ?
C32A C31A H31A 121.4 . . ?
O2A C32A C27A 114.9(11) . . ?
O2A C32A C31A 122.1(14) . . ?
C27A C32A C31A 121.9(13) . . ?
O2A C33A H33D 109.5 . . ?
O2A C33A H33E 109.5 . . ?
O2A C33A H33F 109.5 . . ?
H33D C33A H33E 109.5 . . ?
H33D C33A H33F 109.5 . . ?
H33E C33A H33F 109.5 . . ?
C49 C54 C53 120.0 . . ?
C49 C54 C55 120.1(5) . . ?
C53 C54 C55 119.8(5) . . ?
C54 C49 H49 120.0 . . ?
C54 C49 C50 120.0 . . ?
C50 C49 H49 120.0 . . ?
C49 C50 H50 120.0 . . ?
C51 C50 C49 120.0 . . ?
C51 C50 H50 120.0 . . ?
C50 C51 H51 120.0 . . ?
C50 C51 C52 120.0 . . ?
C52 C51 H51 120.0 . . ?
C51 C52 H52 120.0 . . ?
C51 C52 C53 120.0 . . ?
C53 C52 H52 120.0 . . ?
C54 C53 H53 120.0 . . ?
C52 C53 C54 120.0 . . ?
C52 C53 H53 120.0 . . ?
C54 C55 H55A 109.5 . . ?
C54 C55 H55B 109.5 . . ?
C54 C55 H55C 109.5 . . ?
H55A C55 H55B 109.5 . . ?
H55A C55 H55C 109.5 . . ?
H55B C55 H55C 109.5 . . ?
C57 C56 H56 118.6 . . ?
C57 C56 C61 122.7(5) . . ?
C61 C56 H56 118.6 . . ?
C56 C57 H57 120.1 . . ?
C56 C57 C58 119.8(6) . . ?
C58 C57 H57 120.1 . . ?
C57 C58 H58 120.4 . . ?
C59 C58 C57 119.2(6) . . ?
C59 C58 H58 120.4 . . ?
C58 C59 H59 119.7 . . ?
C58 C59 C60 120.5(6) . . ?
C60 C59 H59 119.7 . . ?
C59 C60 H60 119.9 . . ?
C61 C60 C59 120.2(7) . . ?
C61 C60 H60 119.9 . . ?
C56 C61 C62 121.3(5) . . ?
C60 C61 C56 117.4(5) . . ?
C60 C61 C62 121.3(6) . . ?
C61 C62 H62A 109.5 . . ?
C61 C62 H62B 109.5 . . ?
C61 C62 H62C 109.5 . . ?
H62A C62 H62B 109.5 . . ?
H62A C62 H62C 109.5 . . ?
H62B C62 H62C 109.5 . . ?
C54A C49A H49A 120.0 . . ?
C54A C49A C50A 120.0 . . ?
C50A C49A H49A 120.0 . . ?
C49A C54A H54A 120.0 . . ?
C49A C54A C53A 120.0 . . ?
C53A C54A H54A 120.0 . . ?
C54A C53A C55A 118.1(9) . . ?
C52A C53A C54A 120.0 . . ?
C52A C53A C55A 121.9(9) . . ?
C53A C52A H52A 120.0 . . ?
C53A C52A C51A 120.0 . . ?
C51A C52A H52A 120.0 . . ?
C52A C51A H51A 120.0 . . ?
C50A C51A C52A 120.0 . . ?
C50A C51A H51A 120.0 . . ?
C49A C50A H50A 120.0 . . ?
C51A C50A C49A 120.0 . . ?
C51A C50A H50A 120.0 . . ?
C53A C55A H55D 109.5 . . ?
C53A C55A H55E 109.5 . . ?
C53A C55A H55F 109.5 . . ?
H55D C55A H55E 109.5 . . ?
H55D C55A H55F 109.5 . . ?
H55E C55A H55F 109.5 . . ?
C57A C56A H56A 118.7 . . ?
C57A C56A C61A 122.6(18) . . ?
C61A C56A H56A 118.7 . . ?
C56A C57A H57A 119.0 . . ?
C56A C57A C58A 122.0(19) . . ?
C58A C57A H57A 119.0 . . ?
C57A C58A H58A 121.6 . . ?
C59A C58A C57A 116.9(16) . . ?
C59A C58A H58A 121.6 . . ?
C58A C59A H59A 119.8 . . ?
C58A C59A C60A 120.4(17) . . ?
C60A C59A H59A 119.8 . . ?
C59A C60A H60A 118.7 . . ?
C61A C60A C59A 123(2) . . ?
C61A C60A H60A 118.7 . . ?
C56A C61A C62A 122.4(17) . . ?
C60A C61A C56A 115.4(17) . . ?
C60A C61A C62A 121.9(17) . . ?
C61A C62A H62D 109.5 . . ?
C61A C62A H62E 109.5 . . ?
C61A C62A H62F 109.5 . . ?
H62D C62A H62E 109.5 . . ?
H62D C62A H62F 109.5 . . ?
H62E C62A H62F 109.5 . . ?

loop_
_geom_bond_atom_site_label_1
_geom_bond_atom_site_label_2
_geom_bond_distance
_geom_bond_site_symmetry_2
_geom_bond_publ_flag
Si1 O1 1.7893(15) . ?
Si1 N1 1.8935(18) . ?
Si1 N2 1.8385(17) . ?
Si1 C1 2.056(2) . ?
Si1 C3 2.325(2) . ?
Si1 C18 1.818(2) . ?
Si2 N3 1.8262(19) . ?
Si2 N4 1.8283(19) . ?
Si2 C2 1.881(2) . ?
Si2 C18 1.731(2) . ?
Si2 C34 2.282(2) . ?
O1 C26 1.337(2) . ?
O3 C24 1.362(3) . ?
O3 C25 1.419(3) . ?
N1 C3 1.333(3) . ?
N1 C4 1.490(3) . ?
N2 C3 1.346(3) . ?
N2 C14 1.493(3) . ?
N3 C34 1.338(3) . ?
N3 C35 1.495(3) . ?
N4 C34 1.340(3) . ?
N4 C45 1.495(3) . ?
N5 C18 1.445(3) . ?
N5 C19 1.425(3) . ?
N5 C26 1.356(3) . ?
N6 H6B 0.8800 . ?
N6 H6A 0.8800 . ?
N6 C26 1.278(3) . ?
N6 C27 1.415(9) . ?
N6 C27A 1.410(10) . ?
C1 C2 1.692(3) . ?
C1 B1 1.729(3) . ?
C1 B4 1.729(3) . ?
C1 B5 1.719(3) . ?
C1 B6 1.712(3) . ?
C2 B1 1.709(3) . ?
C2 B2 1.719(3) . ?
C2 B3 1.705(3) . ?
C2 B4 1.708(3) . ?
C3 C8 1.494(3) . ?
C4 C5 1.532(3) . ?
C4 C6 1.533(3) . ?
C4 C7 1.531(3) . ?
C5 H5A 0.9800 . ?
C5 H5B 0.9800 . ?
C5 H5C 0.9800 . ?
C6 H6C 0.9800 . ?
C6 H6D 0.9800 . ?
C6 H6E 0.9800 . ?
C7 H7A 0.9800 . ?
C7 H7B 0.9800 . ?
C7 H7C 0.9800 . ?
C8 C9 1.389(3) . ?
C8 C13 1.389(3) . ?
C9 H9 0.9500 . ?
C9 C10 1.389(3) . ?
C10 H10 0.9500 . ?
C10 C11 1.378(4) . ?
C11 H11 0.9500 . ?
C11 C12 1.378(4) . ?
C12 H12 0.9500 . ?
C12 C13 1.393(3) . ?
C13 H13 0.9500 . ?
C14 C15 1.528(3) . ?
C14 C16 1.527(3) . ?
C14 C17 1.527(3) . ?
C15 H15A 0.9800 . ?
C15 H15B 0.9800 . ?
C15 H15C 0.9800 . ?
C16 H16A 0.9800 . ?
C16 H16B 0.9800 . ?
C16 H16C 0.9800 . ?
C17 H17A 0.9800 . ?
C17 H17B 0.9800 . ?
C17 H17C 0.9800 . ?
C19 C20 1.373(3) . ?
C19 C24 1.388(3) . ?
C20 H20 0.9500 . ?
C20 C21 1.390(4) . ?
C21 H21 0.9500 . ?
C21 C22 1.368(4) . ?
C22 H22 0.9500 . ?
C22 C23 1.371(4) . ?
C23 H23 0.9500 . ?
C23 C24 1.394(3) . ?
C25 H25A 0.9800 . ?
C25 H25B 0.9800 . ?
C25 H25C 0.9800 . ?
C34 C39 1.487(3) . ?
C35 C36 1.528(4) . ?
C35 C37 1.529(4) . ?
C35 C38 1.533(3) . ?
C36 H36A 0.9800 . ?
C36 H36B 0.9800 . ?
C36 H36C 0.9800 . ?
C37 H37A 0.9800 . ?
C37 H37B 0.9800 . ?
C37 H37C 0.9800 . ?
C38 H38A 0.9800 . ?
C38 H38B 0.9800 . ?
C38 H38C 0.9800 . ?
C39 C40 1.386(4) . ?
C39 C44 1.396(4) . ?
C40 H40 0.9500 . ?
C40 C41 1.398(5) . ?
C41 H41 0.9500 . ?
C41 C42 1.378(8) . ?
C42 H42 0.9500 . ?
C42 C43 1.360(8) . ?
C43 H43 0.9500 . ?
C43 C44 1.388(5) . ?
C44 H44 0.9500 . ?
C45 C46 1.534(3) . ?
C45 C47 1.528(3) . ?
C45 C48 1.527(4) . ?
C46 H46A 0.9800 . ?
C46 H46B 0.9800 . ?
C46 H46C 0.9800 . ?
C47 H47A 0.9800 . ?
C47 H47B 0.9800 . ?
C47 H47C 0.9800 . ?
C48 H48A 0.9800 . ?
C48 H48B 0.9800 . ?
C48 H48C 0.9800 . ?
B1 H1 1.1200 . ?
B1 B2 1.783(4) . ?
B1 B6 1.766(3) . ?
B1 B7 1.777(3) . ?
B2 H2 1.1200 . ?
B2 B3 1.771(4) . ?
B2 B7 1.780(4) . ?
B2 B8 1.773(4) . ?
B3 H3 1.1200 . ?
B3 B4 1.783(4) . ?
B3 B8 1.775(3) . ?
B3 B9 1.775(4) . ?
B4 H4 1.1200 . ?
B4 B5 1.759(3) . ?
B4 B9 1.762(3) . ?
B5 H5 1.1200 . ?
B5 B6 1.751(4) . ?
B5 B9 1.780(4) . ?
B5 B10 1.780(4) . ?
B6 H6 1.1200 . ?
B6 B7 1.777(4) . ?
B6 B10 1.779(4) . ?
B7 H7 1.1200 . ?
B7 B8 1.787(4) . ?
B7 B10 1.780(4) . ?
B8 H8 1.1200 . ?
B8 B9 1.781(4) . ?
B8 B10 1.779(4) . ?
B9 H9A 1.1200 . ?
B9 B10 1.784(4) . ?
B10 H10A 1.1200 . ?
O2 C32 1.368(13) . ?
O2 C33 1.432(10) . ?
C27 C28 1.393(10) . ?
C27 C32 1.374(12) . ?
C28 H28 0.9500 . ?
C28 C29 1.398(11) . ?
C29 H29 0.9500 . ?
C29 C30 1.35(2) . ?
C30 H30 0.9500 . ?
C30 C31 1.388(18) . ?
C31 H31 0.9500 . ?
C31 C32 1.412(11) . ?
C33 H33A 0.9800 . ?
C33 H33B 0.9800 . ?
C33 H33C 0.9800 . ?
O2A C32A 1.369(14) . ?
O2A C33A 1.426(13) . ?
C27A C28A 1.376(13) . ?
C27A C32A 1.381(14) . ?
C28A H28A 0.9500 . ?
C28A C29A 1.401(14) . ?
C29A H29A 0.9500 . ?
C29A C30A 1.35(2) . ?
C30A H30A 0.9500 . ?
C30A C31A 1.38(2) . ?
C31A H31A 0.9500 . ?
C31A C32A 1.400(14) . ?
C33A H33D 0.9800 . ?
C33A H33E 0.9800 . ?
C33A H33F 0.9800 . ?
C54 C49 1.3900 . ?
C54 C53 1.3900 . ?
C54 C55 1.460(8) . ?
C49 H49 0.9500 . ?
C49 C50 1.3900 . ?
C50 H50 0.9500 . ?
C50 C51 1.3900 . ?
C51 H51 0.9500 . ?
C51 C52 1.3900 . ?
C52 H52 0.9500 . ?
C52 C53 1.3900 . ?
C53 H53 0.9500 . ?
C55 H55A 0.9800 . ?
C55 H55B 0.9800 . ?
C55 H55C 0.9800 . ?
C56 H56 0.9500 . ?
C56 C57 1.362(8) . ?
C56 C61 1.390(7) . ?
C57 H57 0.9500 . ?
C57 C58 1.373(9) . ?
C58 H58 0.9500 . ?
C58 C59 1.372(9) . ?
C59 H59 0.9500 . ?
C59 C60 1.409(11) . ?
C60 H60 0.9500 . ?
C60 C61 1.369(8) . ?
C61 C62 1.504(8) . ?
C62 H62A 0.9800 . ?
C62 H62B 0.9800 . ?
C62 H62C 0.9800 . ?
C49A H49A 0.9500 . ?
C49A C54A 1.3900 . ?
C49A C50A 1.3900 . ?
C54A H54A 0.9500 . ?
C54A C53A 1.3900 . ?
C53A C52A 1.3900 . ?
C53A C55A 1.401(17) . ?
C52A H52A 0.9500 . ?
C52A C51A 1.3900 . ?
C51A H51A 0.9500 . ?
C51A C50A 1.3900 . ?
C50A H50A 0.9500 . ?
C55A H55D 0.9800 . ?
C55A H55E 0.9800 . ?
C55A H55F 0.9800 . ?
C56A H56A 0.9500 . ?
C56A C57A 1.355(18) . ?
C56A C61A 1.394(15) . ?
C57A H57A 0.9500 . ?
C57A C58A 1.390(19) . ?
C58A H58A 0.9500 . ?
C58A C59A 1.375(17) . ?
C59A H59A 0.9500 . ?
C59A C60A 1.41(2) . ?
C60A H60A 0.9500 . ?
C60A C61A 1.373(17) . ?
C61A C62A 1.478(18) . ?
C62A H62D 0.9800 . ?
C62A H62E 0.9800 . ?
C62A H62F 0.9800 . ?

loop_
_geom_torsion_atom_site_label_1
_geom_torsion_atom_site_label_2
_geom_torsion_atom_site_label_3
_geom_torsion_atom_site_label_4
_geom_torsion
_geom_torsion_site_symmetry_1
_geom_torsion_site_symmetry_2
_geom_torsion_site_symmetry_3
_geom_torsion_site_symmetry_4
_geom_torsion_publ_flag
Si1 O1 C26 N5 4.2(2) . . . . ?
Si1 O1 C26 N6 -174.7(2) . . . . ?
Si1 N1 C3 N2 -1.21(16) . . . . ?
Si1 N1 C3 C8 -177.36(19) . . . . ?
Si1 N1 C4 C5 -86.5(2) . . . . ?
Si1 N1 C4 C6 150.25(18) . . . . ?
Si1 N1 C4 C7 31.3(3) . . . . ?
Si1 N2 C3 N1 1.25(16) . . . . ?
Si1 N2 C3 C8 177.34(19) . . . . ?
Si1 N2 C14 C15 130.8(2) . . . . ?
Si1 N2 C14 C16 -107.4(2) . . . . ?
Si1 N2 C14 C17 11.8(3) . . . . ?
Si1 C1 C2 Si2 -4.46(17) . . . . ?
Si1 C1 C2 B1 105.11(15) . . . . ?
Si1 C1 C2 B2 143.23(15) . . . . ?
Si1 C1 C2 B3 -148.94(14) . . . . ?
Si1 C1 C2 B4 -110.76(15) . . . . ?
Si1 C1 B1 C2 -103.57(14) . . . . ?
Si1 C1 B1 B2 -138.90(14) . . . . ?
Si1 C1 B1 B6 120.05(16) . . . . ?
Si1 C1 B1 B7 158.12(14) . . . . ?
Si1 C1 B4 C2 101.24(15) . . . . ?
Si1 C1 B4 B3 136.11(15) . . . . ?
Si1 C1 B4 B5 -122.00(17) . . . . ?
Si1 C1 B4 B9 -160.78(14) . . . . ?
Si1 C1 B5 B4 104.70(19) . . . . ?
Si1 C1 B5 B6 -115.29(19) . . . . ?
Si1 C1 B5 B9 142.91(16) . . . . ?
Si1 C1 B5 B10 -153.96(15) . . . . ?
Si1 C1 B6 B1 -99.83(19) . . . . ?
Si1 C1 B6 B5 119.98(19) . . . . ?
Si1 C1 B6 B7 -138.07(16) . . . . ?
Si1 C1 B6 B10 158.74(15) . . . . ?
Si2 N3 C34 N4 2.14(17) . . . . ?
Si2 N3 C34 C39 -175.0(2) . . . . ?
Si2 N3 C35 C36 1.5(3) . . . . ?
Si2 N3 C35 C37 121.2(2) . . . . ?
Si2 N3 C35 C38 -116.2(2) . . . . ?
Si2 N4 C34 N3 -2.14(17) . . . . ?
Si2 N4 C34 C39 175.0(2) . . . . ?
Si2 N4 C45 C46 135.0(2) . . . . ?
Si2 N4 C45 C47 16.8(3) . . . . ?
Si2 N4 C45 C48 -103.2(2) . . . . ?
Si2 C2 B1 C1 97.59(15) . . . . ?
Si2 C2 B1 B2 -122.57(17) . . . . ?
Si2 C2 B1 B6 135.20(15) . . . . ?
Si2 C2 B1 B7 -162.13(15) . . . . ?
Si2 C2 B2 B1 101.7(2) . . . . ?
Si2 C2 B2 B3 -116.3(2) . . . . ?
Si2 C2 B2 B7 141.11(17) . . . . ?
Si2 C2 B2 B8 -156.16(16) . . . . ?
Si2 C2 B3 B2 119.7(2) . . . . ?
Si2 C2 B3 B4 -99.06(19) . . . . ?
Si2 C2 B3 B8 159.56(16) . . . . ?
Si2 C2 B3 B9 -137.78(17) . . . . ?
Si2 C2 B4 C1 -98.99(15) . . . . ?
Si2 C2 B4 B3 120.97(16) . . . . ?
Si2 C2 B4 B5 -136.59(15) . . . . ?
Si2 C2 B4 B9 160.12(14) . . . . ?
O1 Si1 N1 C3 -99.78(13) . . . . ?
O1 Si1 N1 C4 56.6(2) . . . . ?
O1 Si1 N2 C3 81.20(13) . . . . ?
O1 Si1 N2 C14 -91.5(2) . . . . ?
O1 Si1 C18 Si2 -144.56(14) . . . . ?
O1 Si1 C18 N5 9.91(15) . . . . ?
N1 Si1 O1 C26 -172.27(16) . . . . ?
N1 Si1 N2 C3 -0.89(12) . . . . ?
N1 Si1 N2 C14 -173.6(2) . . . . ?
N1 Si1 C18 Si2 -81.5(3) . . . . ?
N1 Si1 C18 N5 73.0(3) . . . . ?
N1 C3 C8 C9 -86.9(3) . . . . ?
N1 C3 C8 C13 91.7(3) . . . . ?
N2 Si1 O1 C26 118.40(16) . . . . ?
N2 Si1 N1 C3 0.90(12) . . . . ?
N2 Si1 N1 C4 157.3(2) . . . . ?
N2 Si1 C18 Si2 117.67(14) . . . . ?
N2 Si1 C18 N5 -87.87(17) . . . . ?
N2 C3 C8 C9 97.7(3) . . . . ?
N2 C3 C8 C13 -83.7(3) . . . . ?
N3 Si2 N4 C34 1.58(13) . . . . ?
N3 Si2 N4 C45 -174.6(2) . . . . ?
N3 Si2 C2 C1 155.10(13) . . . . ?
N3 Si2 C2 B1 89.12(16) . . . . ?
N3 Si2 C2 B2 14.8(2) . . . . ?
N3 Si2 C2 B3 -67.0(2) . . . . ?
N3 Si2 C2 B4 -139.35(14) . . . . ?
N3 Si2 C18 Si1 -151.09(11) . . . . ?
N3 Si2 C18 N5 58.6(2) . . . . ?
N3 C34 C39 C40 98.1(3) . . . . ?
N3 C34 C39 C44 -84.3(4) . . . . ?
N4 Si2 N3 C34 -1.58(13) . . . . ?
N4 Si2 N3 C35 178.1(3) . . . . ?
N4 Si2 C2 C1 -126.78(13) . . . . ?
N4 Si2 C2 B1 167.24(14) . . . . ?
N4 Si2 C2 B2 92.9(2) . . . . ?
N4 Si2 C2 B3 11.1(2) . . . . ?
N4 Si2 C2 B4 -61.23(17) . . . . ?
N4 Si2 C18 Si1 111.40(14) . . . . ?
N4 Si2 C18 N5 -38.9(2) . . . . ?
N4 C34 C39 C40 -78.4(3) . . . . ?
N4 C34 C39 C44 99.2(4) . . . . ?
N5 C19 C20 C21 -179.6(2) . . . . ?
N5 C19 C24 O3 1.9(3) . . . . ?
N5 C19 C24 C23 -178.3(2) . . . . ?
N6 C27 C28 C29 174.1(12) . . . . ?
N6 C27 C32 O2 19(2) . . . . ?
N6 C27 C32 C31 -174.1(12) . . . . ?
N6 C27A C28A C29A 178.6(18) . . . . ?
N6 C27A C32A O2A -5(3) . . . . ?
N6 C27A C32A C31A -173.3(14) . . . . ?
C1 Si1 O1 C26 -96.2(3) . . . . ?
C1 Si1 N1 C3 98.59(13) . . . . ?
C1 Si1 N1 C4 -105.0(2) . . . . ?
C1 Si1 N2 C3 -88.09(13) . . . . ?
C1 Si1 N2 C14 99.2(2) . . . . ?
C1 Si1 C18 Si2 16.49(14) . . . . ?
C1 Si1 C18 N5 170.96(15) . . . . ?
C1 C2 B1 B2 139.84(17) . . . . ?
C1 C2 B1 B6 37.62(15) . . . . ?
C1 C2 B1 B7 100.28(18) . . . . ?
C1 C2 B2 B1 -37.47(16) . . . . ?
C1 C2 B2 B3 104.46(18) . . . . ?
C1 C2 B2 B7 1.9(2) . . . . ?
C1 C2 B2 B8 64.6(2) . . . . ?
C1 C2 B3 B2 -103.87(18) . . . . ?
C1 C2 B3 B4 37.41(16) . . . . ?
C1 C2 B3 B8 -64.0(2) . . . . ?
C1 C2 B3 B9 -1.3(2) . . . . ?
C1 C2 B4 B3 -140.04(17) . . . . ?
C1 C2 B4 B5 -37.60(15) . . . . ?
C1 C2 B4 B9 -100.89(18) . . . . ?
C1 B1 B2 C2 35.34(15) . . . . ?
C1 B1 B2 B3 1.9(2) . . . . ?
C1 B1 B2 B7 -99.49(18) . . . . ?
C1 B1 B2 B8 -61.4(2) . . . . ?
C1 B1 B6 B5 35.53(16) . . . . ?
C1 B1 B6 B7 137.06(18) . . . . ?
C1 B1 B6 B10 99.64(19) . . . . ?
C1 B1 B7 B2 100.63(19) . . . . ?
C1 B1 B7 B6 -37.35(16) . . . . ?
C1 B1 B7 B8 63.0(2) . . . . ?
C1 B1 B7 B10 -0.1(2) . . . . ?
C1 B4 B5 B6 -35.41(16) . . . . ?
C1 B4 B5 B9 -136.64(19) . . . . ?
C1 B4 B5 B10 -99.37(19) . . . . ?
C1 B4 B9 B3 -100.01(19) . . . . ?
C1 B4 B9 B5 38.00(16) . . . . ?
C1 B4 B9 B8 -62.3(2) . . . . ?
C1 B4 B9 B10 0.9(2) . . . . ?
C1 B5 B6 B1 -35.57(16) . . . . ?
C1 B5 B6 B7 -99.43(18) . . . . ?
C1 B5 B6 B10 -136.61(18) . . . . ?
C1 B5 B9 B3 -0.4(2) . . . . ?
C1 B5 B9 B4 -38.17(16) . . . . ?
C1 B5 B9 B8 62.8(2) . . . . ?
C1 B5 B9 B10 100.23(19) . . . . ?
C1 B5 B10 B6 38.02(16) . . . . ?
C1 B5 B10 B7 1.2(2) . . . . ?
C1 B5 B10 B8 -62.4(2) . . . . ?
C1 B5 B10 B9 -99.84(18) . . . . ?
C1 B6 B7 B1 37.97(16) . . . . ?
C1 B6 B7 B2 0.4(2) . . . . ?
C1 B6 B7 B8 -62.4(2) . . . . ?
C1 B6 B7 B10 -100.26(19) . . . . ?
C1 B6 B10 B5 -38.29(16) . . . . ?
C1 B6 B10 B7 100.37(19) . . . . ?
C1 B6 B10 B8 62.2(2) . . . . ?
C1 B6 B10 B9 -0.9(2) . . . . ?
C2 Si2 N3 C34 106.26(14) . . . . ?
C2 Si2 N3 C35 -74.1(2) . . . . ?
C2 Si2 N4 C34 -103.70(14) . . . . ?
C2 Si2 N4 C45 80.1(2) . . . . ?
C2 Si2 C18 Si1 -20.32(16) . . . . ?
C2 Si2 C18 N5 -170.66(18) . . . . ?
C2 C1 B1 B2 -35.33(15) . . . . ?
C2 C1 B1 B6 -136.38(17) . . . . ?
C2 C1 B1 B7 -98.30(18) . . . . ?
C2 C1 B4 B3 34.87(15) . . . . ?
C2 C1 B4 B5 136.77(18) . . . . ?
C2 C1 B4 B9 97.99(18) . . . . ?
C2 C1 B5 B4 -38.60(16) . . . . ?
C2 C1 B5 B6 101.42(18) . . . . ?
C2 C1 B5 B9 -0.4(2) . . . . ?
C2 C1 B5 B10 62.7(2) . . . . ?
C2 C1 B6 B1 38.98(16) . . . . ?
C2 C1 B6 B5 -101.21(18) . . . . ?
C2 C1 B6 B7 0.7(2) . . . . ?
C2 C1 B6 B10 -62.4(2) . . . . ?
C2 B1 B2 B3 -33.39(15) . . . . ?
C2 B1 B2 B7 -134.83(19) . . . . ?
C2 B1 B2 B8 -96.77(19) . . . . ?
C2 B1 B6 C1 -37.77(15) . . . . ?
C2 B1 B6 B5 -2.2(2) . . . . ?
C2 B1 B6 B7 99.29(19) . . . . ?
C2 B1 B6 B10 61.9(2) . . . . ?
C2 B1 B7 B2 39.06(16) . . . . ?
C2 B1 B7 B6 -98.92(18) . . . . ?
C2 B1 B7 B8 1.4(2) . . . . ?
C2 B1 B7 B10 -61.6(2) . . . . ?
C2 B2 B3 B4 -34.11(15) . . . . ?
C2 B2 B3 B8 -134.42(19) . . . . ?
C2 B2 B3 B9 -96.87(19) . . . . ?
C2 B2 B7 B1 -38.67(16) . . . . ?
C2 B2 B7 B6 -1.4(2) . . . . ?
C2 B2 B7 B8 98.89(19) . . . . ?
C2 B2 B7 B10 62.0(2) . . . . ?
C2 B2 B8 B3 39.04(16) . . . . ?
C2 B2 B8 B7 -98.86(19) . . . . ?
C2 B2 B8 B9 1.7(2) . . . . ?
C2 B2 B8 B10 -61.8(2) . . . . ?
C2 B3 B4 C1 -35.11(14) . . . . ?
C2 B3 B4 B5 -97.37(18) . . . . ?
C2 B3 B4 B9 -135.38(18) . . . . ?
C2 B3 B8 B2 -39.54(17) . . . . ?
C2 B3 B8 B7 -2.0(2) . . . . ?
C2 B3 B8 B9 98.63(19) . . . . ?
C2 B3 B8 B10 61.3(2) . . . . ?
C2 B3 B9 B4 38.35(16) . . . . ?
C2 B3 B9 B5 1.0(2) . . . . ?
C2 B3 B9 B8 -99.44(19) . . . . ?
C2 B3 B9 B10 -62.3(2) . . . . ?
C2 B4 B5 C1 37.57(15) . . . . ?
C2 B4 B5 B6 2.2(2) . . . . ?
C2 B4 B5 B9 -99.07(19) . . . . ?
C2 B4 B5 B10 -61.8(2) . . . . ?
C2 B4 B9 B3 -38.36(16) . . . . ?
C2 B4 B9 B5 99.65(18) . . . . ?
C2 B4 B9 B8 -0.7(2) . . . . ?
C2 B4 B9 B10 62.6(2) . . . . ?
C3 Si1 O1 C26 153.31(16) . . . . ?
C3 Si1 N1 C4 156.4(3) . . . . ?
C3 Si1 N2 C14 -172.7(3) . . . . ?
C3 Si1 C18 Si2 130.9(2) . . . . ?
C3 Si1 C18 N5 -74.6(3) . . . . ?
C3 N1 C4 C5 62.5(3) . . . . ?
C3 N1 C4 C6 -60.7(3) . . . . ?
C3 N1 C4 C7 -179.6(2) . . . . ?
C3 N2 C14 C15 -39.8(3) . . . . ?
C3 N2 C14 C16 82.0(3) . . . . ?
C3 N2 C14 C17 -158.8(2) . . . . ?
C3 C8 C9 C10 177.3(2) . . . . ?
C3 C8 C13 C12 -178.5(2) . . . . ?
C4 N1 C3 Si1 -159.2(2) . . . . ?
C4 N1 C3 N2 -160.42(19) . . . . ?
C4 N1 C3 C8 23.4(3) . . . . ?
C8 C9 C10 C11 1.0(4) . . . . ?
C9 C8 C13 C12 0.1(4) . . . . ?
C9 C10 C11 C12 0.5(4) . . . . ?
C10 C11 C12 C13 -1.6(4) . . . . ?
C11 C12 C13 C8 1.3(4) . . . . ?
C13 C8 C9 C10 -1.3(4) . . . . ?
C14 N2 C3 Si1 173.7(2) . . . . ?
C14 N2 C3 N1 174.90(18) . . . . ?
C14 N2 C3 C8 -9.0(3) . . . . ?
C18 Si1 O1 C26 -8.48(17) . . . . ?
C18 Si1 N1 C3 -162.9(3) . . . . ?
C18 Si1 N1 C4 -6.5(4) . . . . ?
C18 Si1 N2 C3 172.86(13) . . . . ?
C18 Si1 N2 C14 0.1(3) . . . . ?
C18 Si2 N3 C34 -125.87(15) . . . . ?
C18 Si2 N3 C35 53.8(3) . . . . ?
C18 Si2 N4 C34 128.35(15) . . . . ?
C18 Si2 N4 C45 -47.8(3) . . . . ?
C18 Si2 C2 C1 13.46(16) . . . . ?
C18 Si2 C2 B1 -52.51(17) . . . . ?
C18 Si2 C2 B2 -126.88(19) . . . . ?
C18 Si2 C2 B3 151.33(19) . . . . ?
C18 Si2 C2 B4 79.01(16) . . . . ?
C18 N5 C19 C20 98.2(3) . . . . ?
C18 N5 C19 C24 -82.8(3) . . . . ?
C18 N5 C26 O1 4.3(3) . . . . ?
C18 N5 C26 N6 -176.7(2) . . . . ?
C19 N5 C18 Si1 174.06(17) . . . . ?
C19 N5 C18 Si2 -32.8(3) . . . . ?
C19 N5 C26 O1 179.90(19) . . . . ?
C19 N5 C26 N6 -1.1(4) . . . . ?
C19 C20 C21 C22 -2.6(4) . . . . ?
C20 C19 C24 O3 -179.1(2) . . . . ?
C20 C19 C24 C23 0.6(4) . . . . ?
C20 C21 C22 C23 1.7(4) . . . . ?
C21 C22 C23 C24 0.4(4) . . . . ?
C22 C23 C24 O3 178.2(3) . . . . ?
C22 C23 C24 C19 -1.6(4) . . . . ?
C24 C19 C20 C21 1.5(4) . . . . ?
C25 O3 C24 C19 -176.4(3) . . . . ?
C25 O3 C24 C23 3.9(4) . . . . ?
C26 N5 C18 Si1 -10.4(2) . . . . ?
C26 N5 C18 Si2 142.70(18) . . . . ?
C26 N5 C19 C20 -77.0(3) . . . . ?
C26 N5 C19 C24 101.9(3) . . . . ?
C26 N6 C27 C28 122.6(12) . . . . ?
C26 N6 C27 C32 -73.3(16) . . . . ?
C26 N6 C27A C28A 106.1(19) . . . . ?
C26 N6 C27A C32A -69(2) . . . . ?
C34 Si2 N3 C35 179.7(3) . . . . ?
C34 Si2 N4 C45 -176.2(3) . . . . ?
C34 Si2 C2 C1 -166.16(13) . . . . ?
C34 Si2 C2 B1 127.86(15) . . . . ?
C34 Si2 C2 B2 53.5(2) . . . . ?
C34 Si2 C2 B3 -28.3(2) . . . . ?
C34 Si2 C2 B4 -100.61(16) . . . . ?
C34 Si2 C18 Si1 159.14(12) . . . . ?
C34 Si2 C18 N5 8.8(3) . . . . ?
C34 N3 C35 C36 -178.9(2) . . . . ?
C34 N3 C35 C37 -59.3(3) . . . . ?
C34 N3 C35 C38 63.3(3) . . . . ?
C34 N4 C45 C46 -40.0(3) . . . . ?
C34 N4 C45 C47 -158.2(2) . . . . ?
C34 N4 C45 C48 81.8(3) . . . . ?
C34 C39 C40 C41 176.3(3) . . . . ?
C34 C39 C44 C43 -176.6(3) . . . . ?
C35 N3 C34 Si2 -179.7(3) . . . . ?
C35 N3 C34 N4 -177.6(2) . . . . ?
C35 N3 C34 C39 5.3(4) . . . . ?
C39 C40 C41 C42 0.8(6) . . . . ?
C40 C39 C44 C43 0.9(5) . . . . ?
C40 C41 C42 C43 0.1(8) . . . . ?
C41 C42 C43 C44 -0.6(8) . . . . ?
C42 C43 C44 C39 0.0(7) . . . . ?
C44 C39 C40 C41 -1.3(5) . . . . ?
C45 N4 C34 Si2 176.7(3) . . . . ?
C45 N4 C34 N3 174.6(2) . . . . ?
C45 N4 C34 C39 -8.3(4) . . . . ?
B1 C1 C2 Si2 -109.57(15) . . . . ?
B1 C1 C2 B2 38.11(17) . . . . ?
B1 C1 C2 B3 105.95(19) . . . . ?
B1 C1 C2 B4 144.12(17) . . . . ?
B1 C1 B4 C2 -32.86(15) . . . . ?
B1 C1 B4 B3 2.0(2) . . . . ?
B1 C1 B4 B5 103.91(18) . . . . ?
B1 C1 B4 B9 65.1(2) . . . . ?
B1 C1 B5 B4 -102.67(18) . . . . ?
B1 C1 B5 B6 37.34(17) . . . . ?
B1 C1 B5 B9 -64.5(2) . . . . ?
B1 C1 B5 B10 -1.3(2) . . . . ?
B1 C1 B6 B5 -140.19(18) . . . . ?
B1 C1 B6 B7 -38.24(17) . . . . ?
B1 C1 B6 B10 -101.4(2) . . . . ?
B1 C2 B2 B3 141.93(18) . . . . ?
B1 C2 B2 B7 39.38(16) . . . . ?
B1 C2 B2 B8 102.10(19) . . . . ?
B1 C2 B3 B2 -36.81(18) . . . . ?
B1 C2 B3 B4 104.48(19) . . . . ?
B1 C2 B3 B8 3.1(2) . . . . ?
B1 C2 B3 B9 65.8(2) . . . . ?
B1 C2 B4 C1 33.83(16) . . . . ?
B1 C2 B4 B3 -106.22(19) . . . . ?
B1 C2 B4 B5 -3.8(2) . . . . ?
B1 C2 B4 B9 -67.1(2) . . . . ?
B1 B2 B3 C2 33.37(15) . . . . ?
B1 B2 B3 B4 -0.7(2) . . . . ?
B1 B2 B3 B8 -101.05(19) . . . . ?
B1 B2 B3 B9 -63.5(2) . . . . ?
B1 B2 B7 B6 37.29(17) . . . . ?
B1 B2 B7 B8 137.56(19) . . . . ?
B1 B2 B7 B10 100.6(2) . . . . ?
B1 B2 B8 B3 100.08(19) . . . . ?
B1 B2 B8 B7 -37.81(17) . . . . ?
B1 B2 B8 B9 62.8(2) . . . . ?
B1 B2 B8 B10 -0.8(2) . . . . ?
B1 B6 B7 B2 -37.55(17) . . . . ?
B1 B6 B7 B8 -100.40(19) . . . . ?
B1 B6 B7 B10 -138.23(18) . . . . ?
B1 B6 B10 B5 -101.17(19) . . . . ?
B1 B6 B10 B7 37.48(17) . . . . ?
B1 B6 B10 B8 -0.6(2) . . . . ?
B1 B6 B10 B9 -63.8(2) . . . . ?
B1 B7 B8 B2 37.85(17) . . . . ?
B1 B7 B8 B3 0.3(2) . . . . ?
B1 B7 B8 B9 -62.9(2) . . . . ?
B1 B7 B8 B10 -100.7(2) . . . . ?
B1 B7 B10 B5 -0.7(2) . . . . ?
B1 B7 B10 B6 -37.08(17) . . . . ?
B1 B7 B10 B8 100.32(19) . . . . ?
B1 B7 B10 B9 62.5(2) . . . . ?
B2 C2 B1 C1 -139.84(17) . . . . ?
B2 C2 B1 B6 -102.23(19) . . . . ?
B2 C2 B1 B7 -39.56(17) . . . . ?
B2 C2 B3 B4 141.29(18) . . . . ?
B2 C2 B3 B8 39.91(17) . . . . ?
B2 C2 B3 B9 102.57(19) . . . . ?
B2 C2 B4 C1 102.79(18) . . . . ?
B2 C2 B4 B3 -37.25(17) . . . . ?
B2 C2 B4 B5 65.2(2) . . . . ?
B2 C2 B4 B9 1.9(2) . . . . ?
B2 B1 B6 C1 -99.49(18) . . . . ?
B2 B1 B6 B5 -64.0(2) . . . . ?
B2 B1 B6 B7 37.57(17) . . . . ?
B2 B1 B6 B10 0.1(2) . . . . ?
B2 B1 B7 B6 -137.98(19) . . . . ?
B2 B1 B7 B8 -37.61(17) . . . . ?
B2 B1 B7 B10 -100.7(2) . . . . ?
B2 B3 B4 C1 -0.7(2) . . . . ?
B2 B3 B4 C2 34.37(16) . . . . ?
B2 B3 B4 B5 -63.0(2) . . . . ?
B2 B3 B4 B9 -101.00(19) . . . . ?
B2 B3 B8 B7 37.56(18) . . . . ?
B2 B3 B8 B9 138.18(19) . . . . ?
B2 B3 B8 B10 100.8(2) . . . . ?
B2 B3 B9 B4 100.35(19) . . . . ?
B2 B3 B9 B5 63.0(2) . . . . ?
B2 B3 B9 B8 -37.44(17) . . . . ?
B2 B3 B9 B10 -0.3(2) . . . . ?
B2 B7 B8 B3 -37.52(18) . . . . ?
B2 B7 B8 B9 -100.72(19) . . . . ?
B2 B7 B8 B10 -138.56(19) . . . . ?
B2 B7 B10 B5 -64.2(2) . . . . ?
B2 B7 B10 B6 -100.57(19) . . . . ?
B2 B7 B10 B8 36.83(17) . . . . ?
B2 B7 B10 B9 -1.0(2) . . . . ?
B2 B8 B9 B3 37.30(17) . . . . ?
B2 B8 B9 B4 -0.7(2) . . . . ?
B2 B8 B9 B5 -63.6(2) . . . . ?
B2 B8 B9 B10 -101.04(19) . . . . ?
B2 B8 B10 B5 63.1(2) . . . . ?
B2 B8 B10 B6 0.9(2) . . . . ?
B2 B8 B10 B7 -37.07(17) . . . . ?
B2 B8 B10 B9 100.58(19) . . . . ?
B3 C2 B1 C1 -103.18(19) . . . . ?
B3 C2 B1 B2 36.67(18) . . . . ?
B3 C2 B1 B6 -65.6(2) . . . . ?
B3 C2 B1 B7 -2.9(2) . . . . ?
B3 C2 B2 B1 -141.93(18) . . . . ?
B3 C2 B2 B7 -102.56(19) . . . . ?
B3 C2 B2 B8 -39.84(17) . . . . ?
B3 C2 B4 C1 140.04(17) . . . . ?
B3 C2 B4 B5 102.45(19) . . . . ?
B3 C2 B4 B9 39.15(16) . . . . ?
B3 B2 B7 B1 -99.82(19) . . . . ?
B3 B2 B7 B6 -62.5(2) . . . . ?
B3 B2 B7 B8 37.74(17) . . . . ?
B3 B2 B7 B10 0.8(2) . . . . ?
B3 B2 B8 B7 -137.89(19) . . . . ?
B3 B2 B8 B9 -37.29(17) . . . . ?
B3 B2 B8 B10 -100.9(2) . . . . ?
B3 B4 B5 C1 98.92(18) . . . . ?
B3 B4 B5 B6 63.5(2) . . . . ?
B3 B4 B5 B9 -37.72(17) . . . . ?
B3 B4 B5 B10 -0.4(2) . . . . ?
B3 B4 B9 B5 138.01(19) . . . . ?
B3 B4 B9 B8 37.69(17) . . . . ?
B3 B4 B9 B10 100.9(2) . . . . ?
B3 B8 B9 B4 -37.98(17) . . . . ?
B3 B8 B9 B5 -100.93(18) . . . . ?
B3 B8 B9 B10 -138.34(19) . . . . ?
B3 B8 B10 B5 -0.2(2) . . . . ?
B3 B8 B10 B6 -62.5(2) . . . . ?
B3 B8 B10 B7 -100.43(19) . . . . ?
B3 B8 B10 B9 37.22(17) . . . . ?
B3 B9 B10 B5 100.86(19) . . . . ?
B3 B9 B10 B6 63.9(2) . . . . ?
B3 B9 B10 B7 0.8(2) . . . . ?
B3 B9 B10 B8 -37.16(17) . . . . ?
B4 C1 C2 Si2 106.30(15) . . . . ?
B4 C1 C2 B1 -144.12(17) . . . . ?
B4 C1 C2 B2 -106.01(19) . . . . ?
B4 C1 C2 B3 -38.17(17) . . . . ?
B4 C1 B1 C2 32.84(15) . . . . ?
B4 C1 B1 B2 -2.5(2) . . . . ?
B4 C1 B1 B6 -103.53(18) . . . . ?
B4 C1 B1 B7 -65.5(2) . . . . ?
B4 C1 B5 B6 140.01(19) . . . . ?
B4 C1 B5 B9 38.21(17) . . . . ?
B4 C1 B5 B10 101.34(19) . . . . ?
B4 C1 B6 B1 102.98(18) . . . . ?
B4 C1 B6 B5 -37.21(17) . . . . ?
B4 C1 B6 B7 64.7(2) . . . . ?
B4 C1 B6 B10 1.6(2) . . . . ?
B4 C2 B1 C1 -33.83(16) . . . . ?
B4 C2 B1 B2 106.01(19) . . . . ?
B4 C2 B1 B6 3.8(2) . . . . ?
B4 C2 B1 B7 66.4(2) . . . . ?
B4 C2 B2 B1 -104.42(19) . . . . ?
B4 C2 B2 B3 37.52(17) . . . . ?
B4 C2 B2 B7 -65.0(2) . . . . ?
B4 C2 B2 B8 -2.3(2) . . . . ?
B4 C2 B3 B2 -141.29(18) . . . . ?
B4 C2 B3 B8 -101.37(19) . . . . ?
B4 C2 B3 B9 -38.72(16) . . . . ?
B4 B3 B8 B2 -100.87(19) . . . . ?
B4 B3 B8 B7 -63.3(2) . . . . ?
B4 B3 B8 B9 37.30(17) . . . . ?
B4 B3 B8 B10 0.0(2) . . . . ?
B4 B3 B9 B5 -37.34(17) . . . . ?
B4 B3 B9 B8 -137.80(19) . . . . ?
B4 B3 B9 B10 -100.6(2) . . . . ?
B4 B5 B6 C1 35.63(16) . . . . ?
B4 B5 B6 B1 0.1(2) . . . . ?
B4 B5 B6 B7 -63.8(2) . . . . ?
B4 B5 B6 B10 -101.0(2) . . . . ?
B4 B5 B9 B3 37.77(17) . . . . ?
B4 B5 B9 B8 101.01(19) . . . . ?
B4 B5 B9 B10 138.40(19) . . . . ?
B4 B5 B10 B6 100.80(19) . . . . ?
B4 B5 B10 B7 64.0(2) . . . . ?
B4 B5 B10 B8 0.4(2) . . . . ?
B4 B5 B10 B9 -37.06(17) . . . . ?
B4 B9 B10 B5 36.93(17) . . . . ?
B4 B9 B10 B6 0.0(2) . . . . ?
B4 B9 B10 B7 -63.1(2) . . . . ?
B4 B9 B10 B8 -101.09(19) . . . . ?
B5 C1 C2 Si2 145.56(14) . . . . ?
B5 C1 C2 B1 -104.86(18) . . . . ?
B5 C1 C2 B2 -66.7(2) . . . . ?
B5 C1 C2 B3 1.1(2) . . . . ?
B5 C1 C2 B4 39.26(16) . . . . ?
B5 C1 B1 C2 99.19(17) . . . . ?
B5 C1 B1 B2 63.9(2) . . . . ?
B5 C1 B1 B6 -37.19(17) . . . . ?
B5 C1 B1 B7 0.9(2) . . . . ?
B5 C1 B4 C2 -136.77(18) . . . . ?
B5 C1 B4 B3 -101.90(19) . . . . ?
B5 C1 B4 B9 -38.78(17) . . . . ?
B5 C1 B6 B1 140.19(18) . . . . ?
B5 C1 B6 B7 101.94(19) . . . . ?
B5 C1 B6 B10 38.76(17) . . . . ?
B5 B4 B9 B3 -138.01(19) . . . . ?
B5 B4 B9 B8 -100.3(2) . . . . ?
B5 B4 B9 B10 -37.08(18) . . . . ?
B5 B6 B7 B1 100.85(18) . . . . ?
B5 B6 B7 B2 63.3(2) . . . . ?
B5 B6 B7 B8 0.5(2) . . . . ?
B5 B6 B7 B10 -37.38(16) . . . . ?
B5 B6 B10 B7 138.66(18) . . . . ?
B5 B6 B10 B8 100.54(19) . . . . ?
B5 B6 B10 B9 37.37(17) . . . . ?
B5 B9 B10 B6 -36.94(17) . . . . ?
B5 B9 B10 B7 -100.07(19) . . . . ?
B5 B9 B10 B8 -138.02(18) . . . . ?
B6 C1 C2 Si2 -149.39(14) . . . . ?
B6 C1 C2 B1 -39.82(16) . . . . ?
B6 C1 C2 B2 -1.7(2) . . . . ?
B6 C1 C2 B3 66.1(2) . . . . ?
B6 C1 C2 B4 104.31(18) . . . . ?
B6 C1 B1 C2 136.38(17) . . . . ?
B6 C1 B1 B2 101.05(18) . . . . ?
B6 C1 B1 B7 38.07(16) . . . . ?
B6 C1 B4 C2 -99.54(18) . . . . ?
B6 C1 B4 B3 -64.7(2) . . . . ?
B6 C1 B4 B5 37.22(18) . . . . ?
B6 C1 B4 B9 -1.6(2) . . . . ?
B6 C1 B5 B4 -140.01(19) . . . . ?
B6 C1 B5 B9 -101.80(19) . . . . ?
B6 C1 B5 B10 -38.67(17) . . . . ?
B6 B1 B2 C2 97.16(18) . . . . ?
B6 B1 B2 B3 63.8(2) . . . . ?
B6 B1 B2 B7 -37.67(17) . . . . ?
B6 B1 B2 B8 0.4(2) . . . . ?
B6 B1 B7 B2 137.98(19) . . . . ?
B6 B1 B7 B8 100.4(2) . . . . ?
B6 B1 B7 B10 37.28(17) . . . . ?
B6 B5 B9 B3 -62.7(2) . . . . ?
B6 B5 B9 B4 -100.43(19) . . . . ?
B6 B5 B9 B8 0.6(2) . . . . ?
B6 B5 B9 B10 37.98(16) . . . . ?
B6 B5 B10 B7 -36.79(17) . . . . ?
B6 B5 B10 B8 -100.4(2) . . . . ?
B6 B5 B10 B9 -137.86(18) . . . . ?
B6 B7 B8 B2 100.64(19) . . . . ?
B6 B7 B8 B3 63.1(2) . . . . ?
B6 B7 B8 B9 -0.1(2) . . . . ?
B6 B7 B8 B10 -37.92(16) . . . . ?
B6 B7 B10 B5 36.37(16) . . . . ?
B6 B7 B10 B8 137.40(18) . . . . ?
B6 B7 B10 B9 99.59(19) . . . . ?
B7 B1 B2 C2 134.83(19) . . . . ?
B7 B1 B2 B3 101.44(19) . . . . ?
B7 B1 B2 B8 38.06(17) . . . . ?
B7 B1 B6 C1 -137.06(18) . . . . ?
B7 B1 B6 B5 -101.5(2) . . . . ?
B7 B1 B6 B10 -37.42(17) . . . . ?
B7 B2 B3 C2 96.54(19) . . . . ?
B7 B2 B3 B4 62.4(2) . . . . ?
B7 B2 B3 B8 -37.87(17) . . . . ?
B7 B2 B3 B9 -0.3(2) . . . . ?
B7 B2 B8 B3 137.89(19) . . . . ?
B7 B2 B8 B9 100.6(2) . . . . ?
B7 B2 B8 B10 37.03(17) . . . . ?
B7 B6 B10 B5 -138.66(18) . . . . ?
B7 B6 B10 B8 -38.12(17) . . . . ?
B7 B6 B10 B9 -101.3(2) . . . . ?
B7 B8 B9 B3 100.62(19) . . . . ?
B7 B8 B9 B4 62.6(2) . . . . ?
B7 B8 B9 B5 -0.3(2) . . . . ?
B7 B8 B9 B10 -37.72(16) . . . . ?
B7 B8 B10 B5 100.20(19) . . . . ?
B7 B8 B10 B6 37.95(17) . . . . ?
B7 B8 B10 B9 137.65(18) . . . . ?
B8 B2 B3 C2 134.42(19) . . . . ?
B8 B2 B3 B4 100.31(19) . . . . ?
B8 B2 B3 B9 37.55(17) . . . . ?
B8 B2 B7 B1 -137.56(19) . . . . ?
B8 B2 B7 B6 -100.3(2) . . . . ?
B8 B2 B7 B10 -36.92(17) . . . . ?
B8 B3 B4 C1 62.6(2) . . . . ?
B8 B3 B4 C2 97.68(19) . . . . ?
B8 B3 B4 B5 0.3(2) . . . . ?
B8 B3 B4 B9 -37.70(17) . . . . ?
B8 B3 B9 B4 137.80(19) . . . . ?
B8 B3 B9 B5 100.5(2) . . . . ?
B8 B3 B9 B10 37.15(17) . . . . ?
B8 B7 B10 B5 -101.03(19) . . . . ?
B8 B7 B10 B6 -137.40(18) . . . . ?
B8 B7 B10 B9 -37.82(17) . . . . ?
B8 B9 B10 B5 138.02(18) . . . . ?
B8 B9 B10 B6 101.1(2) . . . . ?
B8 B9 B10 B7 37.95(17) . . . . ?
B9 B3 B4 C1 100.27(18) . . . . ?
B9 B3 B4 C2 135.38(18) . . . . ?
B9 B3 B4 B5 38.00(17) . . . . ?
B9 B3 B8 B2 -138.18(19) . . . . ?
B9 B3 B8 B7 -100.6(2) . . . . ?
B9 B3 B8 B10 -37.34(18) . . . . ?
B9 B4 B5 C1 136.64(19) . . . . ?
B9 B4 B5 B6 101.2(2) . . . . ?
B9 B4 B5 B10 37.27(17) . . . . ?
B9 B5 B6 C1 98.78(18) . . . . ?
B9 B5 B6 B1 63.2(2) . . . . ?
B9 B5 B6 B7 -0.6(2) . . . . ?
B9 B5 B6 B10 -37.82(16) . . . . ?
B9 B5 B10 B6 137.86(18) . . . . ?
B9 B5 B10 B7 101.07(19) . . . . ?
B9 B5 B10 B8 37.48(17) . . . . ?
B9 B8 B10 B5 -37.45(17) . . . . ?
B9 B8 B10 B6 -99.70(19) . . . . ?
B9 B8 B10 B7 -137.65(18) . . . . ?
B10 B5 B6 C1 136.61(18) . . . . ?
B10 B5 B6 B1 101.03(19) . . . . ?
B10 B5 B6 B7 37.18(16) . . . . ?
B10 B5 B9 B3 -100.6(2) . . . . ?
B10 B5 B9 B4 -138.40(19) . . . . ?
B10 B5 B9 B8 -37.39(16) . . . . ?
B10 B6 B7 B1 138.23(18) . . . . ?
B10 B6 B7 B2 100.69(19) . . . . ?
B10 B6 B7 B8 37.84(16) . . . . ?
B10 B7 B8 B2 138.56(19) . . . . ?
B10 B7 B8 B3 101.0(2) . . . . ?
B10 B7 B8 B9 37.84(16) . . . . ?
B10 B8 B9 B3 138.34(19) . . . . ?
B10 B8 B9 B4 100.35(19) . . . . ?
B10 B8 B9 B5 37.41(16) . . . . ?
C27 N6 C26 O1 -18.3(8) . . . . ?
C27 N6 C26 N5 162.8(7) . . . . ?
C27 C28 C29 C30 -4(2) . . . . ?
C28 C27 C32 O2 -176.7(12) . . . . ?
C28 C27 C32 C31 -10(2) . . . . ?
C28 C29 C30 C31 0(2) . . . . ?
C29 C30 C31 C32 -1(2) . . . . ?
C30 C31 C32 O2 172.7(14) . . . . ?
C30 C31 C32 C27 7(2) . . . . ?
C32 C27 C28 C29 9(2) . . . . ?
C33 O2 C32 C27 173.8(13) . . . . ?
C33 O2 C32 C31 7(2) . . . . ?
C27A N6 C26 O1 -0.5(9) . . . . ?
C27A N6 C26 N5 -179.4(9) . . . . ?
C27A C28A C29A C30A 0(3) . . . . ?
C28A C27A C32A O2A 178.9(18) . . . . ?
C28A C27A C32A C31A 11(3) . . . . ?
C28A C29A C30A C31A 2(3) . . . . ?
C29A C30A C31A C32A 3(3) . . . . ?
C30A C31A C32A O2A -176.5(17) . . . . ?
C30A C31A C32A C27A -9(2) . . . . ?
C32A C27A C28A C29A -6(3) . . . . ?
C33A O2A C32A C27A -179.7(18) . . . . ?
C33A O2A C32A C31A -12(3) . . . . ?
C54 C49 C50 C51 0.0 . . . . ?
C49 C54 C53 C52 0.0 . . . . ?
C49 C50 C51 C52 0.0 . . . . ?
C50 C51 C52 C53 0.0 . . . . ?
C51 C52 C53 C54 0.0 . . . . ?
C53 C54 C49 C50 0.0 . . . . ?
C55 C54 C49 C50 176.7(5) . . . . ?
C55 C54 C53 C52 -176.7(5) . . . . ?
C56 C57 C58 C59 1.0(12) . . . . ?
C57 C56 C61 C60 3.7(11) . . . . ?
C57 C56 C61 C62 -177.0(7) . . . . ?
C57 C58 C59 C60 1.3(13) . . . . ?
C58 C59 C60 C61 -1.0(17) . . . . ?
C59 C60 C61 C56 -1.4(15) . . . . ?
C59 C60 C61 C62 179.4(9) . . . . ?
C61 C56 C57 C58 -3.6(11) . . . . ?
C49A C54A C53A C52A 0.0 . . . . ?
C49A C54A C53A C55A -178.2(10) . . . . ?
C54A C49A C50A C51A 0.0 . . . . ?
C54A C53A C52A C51A 0.0 . . . . ?
C53A C52A C51A C50A 0.0 . . . . ?
C52A C51A C50A C49A 0.0 . . . . ?
C50A C49A C54A C53A 0.0 . . . . ?
C55A C53A C52A C51A 178.1(11) . . . . ?
C56A C57A C58A C59A 2(4) . . . . ?
C57A C56A C61A C60A 1(5) . . . . ?
C57A C56A C61A C62A -172(3) . . . . ?
C57A C58A C59A C60A -1(4) . . . . ?
C58A C59A C60A C61A 0(6) . . . . ?
C59A C60A C61A C56A 0(6) . . . . ?
C59A C60A C61A C62A 174(4) . . . . ?
C61A C56A C57A C58A -3(5) . . . . ?
